data_4117502
loop_
_publ_author_name
'Osamu Matsushita'
'Valentina M. Derkacheva'
'Atsuya Muranaka'
'Soji Shimizu'
'Masanobu Uchiyama'
'Evgeny A. Luk'yanets'
'Nagao Kobayashi'

_publ_section_title
;
 Rectangular-Shaped Expanded Phthalocyanines with Two Central Metal Atoms
;
_journal_name_full 'Journal of the American Chemical Society'
_journal_page_first 3411
_journal_page_last 3418
_journal_paper_doi 10.1021/ja209589x
_journal_volume 134
_journal_year 2012
_chemical_formula_moiety 'C114 H112 Mo2 N12 O2, C10 H7 Cl'
_chemical_formula_sum 'C124 H119 Cl Mo2 N12 O2'
_chemical_formula_weight 2036.64
_chemical_name_systematic
;
 ?
;
_space_group_IT_number 15
_symmetry_cell_setting monoclinic
_symmetry_Int_Tables_number 15
_symmetry_space_group_name_Hall '-C 2yc'
_symmetry_space_group_name_H-M 'C 1 2/c 1'
_atom_sites_solution_hydrogens geom
_atom_sites_solution_primary direct
_atom_sites_solution_secondary difmap
_audit_creation_method SHELXL-97
_cell_angle_alpha 90.00
_cell_angle_beta 104.803(4)
_cell_angle_gamma 90.00
_cell_formula_units_Z 8
_cell_length_a 52.893(12)
_cell_length_b 14.406(3)
_cell_length_c 39.178(7)
_cell_measurement_reflns_used 5210
_cell_measurement_temperature 100(2)
_cell_measurement_theta_max 25.34
_cell_measurement_theta_min 2.29
_cell_volume 28862(10)
_computing_cell_refinement 'Bruker SMART'
_computing_data_collection 'Bruker SMART'
_computing_data_reduction 'Bruker SAINT'
_computing_molecular_graphics 'Yadokari-XG 2009 (Wakita, Nemoto et al., 2009)'
_computing_publication_material 'Yadokari-XG 2009 (Wakita, Nemoto et al., 2009)'
_computing_structure_refinement 'SHELXL-97 (Sheldrick, 1997)'
_computing_structure_solution 'SHELXS-97 (Sheldrick, 1997)'
_diffrn_ambient_temperature 100(2)
_diffrn_detector_area_resol_mean 8.333
_diffrn_measured_fraction_theta_full 0.997
_diffrn_measured_fraction_theta_max 0.997
_diffrn_measurement_device_type 'Bruker APEX-II CCD'
_diffrn_measurement_method 'phi and omega scans'
_diffrn_radiation_monochromator 'Bruker Helios multilayered confocal mirror'
_diffrn_radiation_source 'Bruker TXS fine-focus rotating anode'
_diffrn_radiation_type MoK\a
_diffrn_radiation_wavelength 0.71073
_diffrn_reflns_av_R_equivalents 0.0820
_diffrn_reflns_av_sigmaI/netI 0.1529
_diffrn_reflns_limit_h_max 62
_diffrn_reflns_limit_h_min -37
_diffrn_reflns_limit_k_max 14
_diffrn_reflns_limit_k_min -17
_diffrn_reflns_limit_l_max 46
_diffrn_reflns_limit_l_min -46
_diffrn_reflns_number 66048
_diffrn_reflns_theta_full 25.00
_diffrn_reflns_theta_max 25.00
_diffrn_reflns_theta_min 1.47
_exptl_absorpt_coefficient_mu 0.235
_exptl_absorpt_correction_T_max 0.9953
_exptl_absorpt_correction_T_min 0.9723
_exptl_absorpt_correction_type empirical
_exptl_absorpt_process_details 'SADABS (Sheldrick, 1997)'
_exptl_crystal_colour orange
_exptl_crystal_density_diffrn 0.937
_exptl_crystal_description prism
_exptl_crystal_F_000 8512
_exptl_crystal_size_max 0.12
_exptl_crystal_size_mid 0.12
_exptl_crystal_size_min 0.02
_platon_squeeze_details
;
;
_refine_diff_density_max 1.012
_refine_diff_density_min -0.985
_refine_diff_density_rms 0.093
_refine_ls_extinction_method none
_refine_ls_goodness_of_fit_ref 0.889
_refine_ls_hydrogen_treatment constr
_refine_ls_matrix_type full
_refine_ls_number_parameters 1344
_refine_ls_number_reflns 25359
_refine_ls_number_restraints 204
_refine_ls_restrained_S_all 0.888
_refine_ls_R_factor_all 0.1314
_refine_ls_R_factor_gt 0.0657
_refine_ls_shift/su_max 0.001
_refine_ls_shift/su_mean 0.000
_refine_ls_structure_factor_coef Fsqd
_refine_ls_weighting_details 'calc w=1/[\s^2^(Fo^2^)+(0.0918P)^2^+0.0000P] where P=(Fo^2^+2Fc^2^)/3'
_refine_ls_weighting_scheme calc
_refine_ls_wR_factor_gt 0.1619
_refine_ls_wR_factor_ref 0.1853
_reflns_number_gt 11885
_reflns_number_total 25359
_reflns_threshold_expression >2sigma(I)
_cod_data_source_file ja209589x_si_002.cif
_cod_data_source_block test
_cod_original_cell_volume 28863(10)
_cod_original_sg_symbol_H-M 'C 2/c'
_cod_database_code 4117502

loop_
_symmetry_equiv_pos_as_xyz
'x, y, z'
'-x, y, -z+1/2'
'x+1/2, y+1/2, z'
'-x+1/2, y+1/2, -z+1/2'
'-x, -y, -z'
'x, -y, z-1/2'
'-x+1/2, -y+1/2, -z'
'x+1/2, -y+1/2, z-1/2'

loop_
_atom_site_label
_atom_site_type_symbol
_atom_site_fract_x
_atom_site_fract_y
_atom_site_fract_z
_atom_site_U_iso_or_equiv
_atom_site_adp_type
_atom_site_occupancy
_atom_site_symmetry_multiplicity
_atom_site_calc_flag
_atom_site_refinement_flags
_atom_site_disorder_assembly
_atom_site_disorder_group
Mo1 Mo 0.146772(8) 0.32375(3) 0.394601(11) 0.02960(14) Uani 1 1 d . . .
Mo2 Mo 0.191907(8) 0.28852(3) 0.440292(11) 0.02917(13) Uani 1 1 d . . .
O1 O 0.14117(6) 0.4357(2) 0.40112(8) 0.0336(9) Uani 1 1 d . . .
O2 O 0.19967(6) 0.3900(2) 0.46066(9) 0.0336(9) Uani 1 1 d . . .
N1 N 0.11217(7) 0.2506(3) 0.38957(10) 0.0308(10) Uani 1 1 d . . .
C1 C 0.10364(9) 0.2083(4) 0.41753(14) 0.0358(14) Uani 1 1 d . . .
C2 C 0.07700(9) 0.1758(4) 0.40381(12) 0.0323(13) Uani 1 1 d . . .
C3 C 0.06089(9) 0.1209(4) 0.41880(14) 0.0416(15) Uani 1 1 d . . .
H1 H 0.0657 0.1073 0.4433 0.050 Uiso 1 1 calc R . .
C4 C 0.03764(9) 0.0864(4) 0.39712(14) 0.0381(14) Uani 1 1 d . . .
C5 C 0.03064(9) 0.1074(4) 0.36050(14) 0.0389(15) Uani 1 1 d . . .
C6 C 0.04654(9) 0.1654(4) 0.34672(14) 0.0341(13) Uani 1 1 d . . .
H2 H 0.0414 0.1831 0.3226 0.041 Uiso 1 1 calc R . .
C7 C 0.06935(9) 0.1965(4) 0.36769(13) 0.0346(14) Uani 1 1 d . . .
C8 C 0.09187(10) 0.2433(4) 0.35948(13) 0.0355(13) Uani 1 1 d . . .
N2 N 0.09175(7) 0.2669(3) 0.32653(11) 0.0311(11) Uani 1 1 d . . .
N3 N 0.13798(7) 0.3006(3) 0.34010(10) 0.0330(11) Uani 1 1 d . . .
C9 C 0.11348(8) 0.2918(4) 0.31843(12) 0.0306(13) Uani 1 1 d . . .
C10 C 0.11431(9) 0.3075(4) 0.28178(13) 0.0332(14) Uani 1 1 d . . .
C11 C 0.09541(9) 0.3085(4) 0.24986(13) 0.0345(14) Uani 1 1 d . . .
H3 H 0.0775 0.2990 0.2494 0.041 Uiso 1 1 calc R . .
C12 C 0.10264(8) 0.3234(4) 0.21855(13) 0.0278(12) Uani 1 1 d . . .
C13 C 0.12995(9) 0.3323(4) 0.21977(13) 0.0325(13) Uani 1 1 d . . .
C14 C 0.14892(9) 0.3306(4) 0.25169(13) 0.0345(13) Uani 1 1 d . . .
H4 H 0.1669 0.3357 0.2523 0.041 Uiso 1 1 calc R . .
C15 C 0.14093(9) 0.3212(4) 0.28287(13) 0.0327(13) Uani 1 1 d . . .
C16 C 0.15550(9) 0.3160(4) 0.31921(13) 0.0307(13) Uani 1 1 d . . .
N4 N 0.18148(7) 0.3156(3) 0.32848(10) 0.0302(11) Uani 1 1 d . . .
C17 C 0.19459(9) 0.3022(4) 0.36218(13) 0.0310(13) Uani 1 1 d . . .
N5 N 0.18246(7) 0.3093(3) 0.38907(10) 0.0324(11) Uani 1 1 d . . .
N6 N 0.22047(7) 0.2875(3) 0.36841(10) 0.0286(10) Uani 1 1 d . . .
N7 N 0.22559(7) 0.2362(3) 0.42884(10) 0.0289(10) Uani 1 1 d . . .
C18 C 0.23440(9) 0.2572(4) 0.39892(13) 0.0289(12) Uani 1 1 d . . .
C19 C 0.26158(9) 0.2301(4) 0.40602(12) 0.0289(13) Uani 1 1 d . . .
C20 C 0.28034(9) 0.2354(4) 0.38597(13) 0.0338(13) Uani 1 1 d . . .
H5 H 0.2759 0.2614 0.3629 0.041 Uiso 1 1 calc R . .
C21 C 0.30544(9) 0.2017(4) 0.40060(13) 0.0324(13) Uani 1 1 d . . .
C22 C 0.31264(9) 0.1650(4) 0.43523(13) 0.0330(13) Uani 1 1 d . . .
C23 C 0.29336(9) 0.1567(4) 0.45353(13) 0.0313(13) Uani 1 1 d . . .
H6 H 0.2974 0.1282 0.4762 0.038 Uiso 1 1 calc R . .
C24 C 0.26872(9) 0.1891(4) 0.43919(13) 0.0281(13) Uani 1 1 d . . .
C25 C 0.24582(9) 0.1917(4) 0.45279(13) 0.0293(13) Uani 1 1 d . . .
N8 N 0.24546(7) 0.1520(3) 0.48296(10) 0.0292(10) Uani 1 1 d . . .
N9 N 0.19925(7) 0.1861(3) 0.47860(10) 0.0292(10) Uani 1 1 d . . .
C26 C 0.22357(9) 0.1479(4) 0.49419(13) 0.0303(13) Uani 1 1 d . . .
C27 C 0.22236(9) 0.1009(4) 0.52666(12) 0.0265(12) Uani 1 1 d . . .
C28 C 0.24134(10) 0.0512(4) 0.55006(13) 0.0359(14) Uani 1 1 d . . .
H7 H 0.2581 0.0427 0.5459 0.043 Uiso 1 1 calc R . .
C29 C 0.23555(9) 0.0127(4) 0.58066(13) 0.0328(13) Uani 1 1 d . . .
C30 C 0.21028(9) 0.0296(4) 0.58630(13) 0.0310(13) Uani 1 1 d . . .
C31 C 0.19097(9) 0.0770(4) 0.56031(12) 0.0274(12) Uani 1 1 d . . .
H8 H 0.1739 0.0858 0.5634 0.033 Uiso 1 1 calc R . .
C32 C 0.19732(9) 0.1102(4) 0.53033(13) 0.0275(12) Uani 1 1 d . . .
C33 C 0.18257(9) 0.1585(4) 0.49909(13) 0.0308(13) Uani 1 1 d . . .
N10 N 0.15650(7) 0.1658(3) 0.49056(10) 0.0285(10) Uani 1 1 d . . .
C34 C 0.14349(9) 0.2057(4) 0.46002(13) 0.0312(13) Uani 1 1 d . . .
N11 N 0.15613(7) 0.2577(3) 0.44052(10) 0.0298(10) Uani 1 1 d . . .
N12 N 0.11741(7) 0.1876(3) 0.44959(11) 0.0329(11) Uani 1 1 d . . .
C35 C 0.02141(9) 0.0259(4) 0.41408(14) 0.0430(16) Uani 1 1 d . . .
C36 C 0.03356(11) -0.0468(5) 0.43556(16) 0.062(2) Uani 1 1 d . . .
H9 H 0.0518 -0.0562 0.4391 0.074 Uiso 1 1 calc R . .
C37 C 0.01956(11) -0.1055(5) 0.45186(18) 0.071(2) Uani 1 1 d . . .
H10 H 0.0285 -0.1544 0.4663 0.085 Uiso 1 1 calc R . .
C38 C -0.00678(11) -0.0952(5) 0.44778(17) 0.065(2) Uani 1 1 d . . .
C39 C -0.01910(10) -0.0205(5) 0.42642(15) 0.0517(17) Uani 1 1 d . . .
H11 H -0.0372 -0.0096 0.4235 0.062 Uiso 1 1 calc R . .
C40 C -0.00496(10) 0.0370(4) 0.40962(14) 0.0440(15) Uani 1 1 d . . .
H12 H -0.0138 0.0853 0.3947 0.053 Uiso 1 1 calc R . .
C41 C -0.02333(12) -0.1608(5) 0.46339(19) 0.069(2) Uani 1 1 d . . .
C42 C -0.00647(14) -0.2388(8) 0.4836(3) 0.165(6) Uani 1 1 d . . .
H48 H 0.0062 -0.2587 0.4706 0.248 Uiso 1 1 calc R . .
H49 H -0.0176 -0.2913 0.4861 0.248 Uiso 1 1 calc R . .
H50 H 0.0029 -0.2164 0.5070 0.248 Uiso 1 1 calc R . .
C43 C -0.03696(15) -0.1037(8) 0.4874(2) 0.134(4) Uani 1 1 d . . .
H51 H -0.0239 -0.0672 0.5042 0.201 Uiso 1 1 calc R . .
H52 H -0.0457 -0.1461 0.5002 0.201 Uiso 1 1 calc R . .
H53 H -0.0499 -0.0619 0.4727 0.201 Uiso 1 1 calc R . .
C44 C -0.04514(14) -0.2028(5) 0.4355(2) 0.097(3) Uani 1 1 d . . .
H54 H -0.0544 -0.1538 0.4199 0.146 Uiso 1 1 calc R . .
H55 H -0.0573 -0.2345 0.4467 0.146 Uiso 1 1 calc R . .
H56 H -0.0379 -0.2476 0.4217 0.146 Uiso 1 1 calc R . .
C45 C 0.00709(10) 0.0665(4) 0.33529(14) 0.0390(14) Uani 1 1 d . . .
C46 C 0.00198(10) -0.0287(5) 0.33594(15) 0.0479(16) Uani 1 1 d . . .
H13 H 0.0126 -0.0668 0.3537 0.057 Uiso 1 1 calc R . .
C47 C -0.01882(12) -0.0680(5) 0.31026(18) 0.064(2) Uani 1 1 d . . .
H14 H -0.0223 -0.1325 0.3112 0.077 Uiso 1 1 calc R . .
C48 C -0.03476(10) -0.0129(5) 0.28280(16) 0.0529(18) Uani 1 1 d . . .
C49 C -0.02875(10) 0.0800(5) 0.28327(15) 0.0480(16) Uani 1 1 d . . .
H15 H -0.0391 0.1193 0.2657 0.058 Uiso 1 1 calc R . .
C50 C -0.00803(9) 0.1185(4) 0.30856(14) 0.0395(14) Uani 1 1 d . . .
H16 H -0.0043 0.1826 0.3072 0.047 Uiso 1 1 calc R . .
C51 C -0.05678(13) -0.0570(6) 0.25541(17) 0.070(2) Uani 1 1 d . . .
C52 C -0.06016(14) -0.1601(6) 0.2609(2) 0.093(3) Uani 1 1 d . . .
H57 H -0.0748 -0.1838 0.2422 0.139 Uiso 1 1 calc R . .
H58 H -0.0638 -0.1702 0.2839 0.139 Uiso 1 1 calc R . .
H59 H -0.0441 -0.1929 0.2601 0.139 Uiso 1 1 calc R . .
C53 C -0.08233(12) -0.0075(6) 0.2570(2) 0.102(3) Uani 1 1 d . . .
H60 H -0.0972 -0.0381 0.2409 0.153 Uiso 1 1 calc R . .
H61 H -0.0816 0.0576 0.2501 0.153 Uiso 1 1 calc R . .
H62 H -0.0844 -0.0106 0.2812 0.153 Uiso 1 1 calc R . .
C54 C -0.05179(15) -0.0421(6) 0.21894(18) 0.104(3) Uani 1 1 d . . .
H63 H -0.0358 -0.0748 0.2178 0.156 Uiso 1 1 calc R . .
H64 H -0.0498 0.0244 0.2150 0.156 Uiso 1 1 calc R . .
H65 H -0.0666 -0.0664 0.2007 0.156 Uiso 1 1 calc R . .
C55 C 0.08120(9) 0.3367(4) 0.18599(13) 0.0333(13) Uani 1 1 d . . .
C56 C 0.06020(9) 0.2801(4) 0.17730(13) 0.0346(13) Uani 1 1 d . . .
H17 H 0.0597 0.2276 0.1918 0.042 Uiso 1 1 calc R . .
C57 C 0.03917(9) 0.2954(4) 0.14782(14) 0.0386(14) Uani 1 1 d . . .
H18 H 0.0247 0.2540 0.1428 0.046 Uiso 1 1 calc R . .
C58 C 0.03944(9) 0.3698(4) 0.12616(14) 0.0382(14) Uani 1 1 d . . .
C59 C 0.06128(9) 0.4289(4) 0.13476(14) 0.0394(14) Uani 1 1 d . . .
H19 H 0.0620 0.4810 0.1202 0.047 Uiso 1 1 calc R . .
C60 C 0.08159(9) 0.4122(4) 0.16402(13) 0.0377(14) Uani 1 1 d . . .
H20 H 0.0962 0.4530 0.1693 0.045 Uiso 1 1 calc R . .
C61 C 0.01717(11) 0.3890(5) 0.09219(16) 0.0520(17) Uani 1 1 d . . .
C62 C -0.00398(12) 0.3139(5) 0.08661(19) 0.083(2) Uani 1 1 d . . .
H66 H -0.0178 0.3280 0.0653 0.124 Uiso 1 1 calc R . .
H67 H -0.0115 0.3123 0.1070 0.124 Uiso 1 1 calc R . .
H68 H 0.0038 0.2534 0.0839 0.124 Uiso 1 1 calc R . .
C63 C 0.00459(13) 0.4831(5) 0.0968(2) 0.095(3) Uani 1 1 d . . .
H69 H 0.0183 0.5299 0.1045 0.142 Uiso 1 1 calc R . .
H70 H -0.0054 0.4770 0.1146 0.142 Uiso 1 1 calc R . .
H71 H -0.0071 0.5022 0.0742 0.142 Uiso 1 1 calc R . .
C64 C 0.02835(13) 0.3903(7) 0.06033(16) 0.095(3) Uani 1 1 d . . .
H72 H 0.0342 0.3277 0.0561 0.143 Uiso 1 1 calc R . .
H73 H 0.0432 0.4330 0.0646 0.143 Uiso 1 1 calc R . .
H74 H 0.0149 0.4110 0.0396 0.143 Uiso 1 1 calc R . .
C65 C 0.13930(9) 0.3341(4) 0.18699(13) 0.0361(14) Uani 1 1 d . . .
C66 C 0.12856(10) 0.2771(4) 0.15842(13) 0.0389(14) Uani 1 1 d . . .
H21 H 0.1143 0.2378 0.1591 0.047 Uiso 1 1 calc R . .
C67 C 0.13829(11) 0.2768(4) 0.12932(14) 0.0476(16) Uani 1 1 d . . .
H22 H 0.1304 0.2369 0.1103 0.057 Uiso 1 1 calc R . .
C68 C 0.15865(11) 0.3305(4) 0.12609(14) 0.0416(15) Uani 1 1 d . A .
C69 C 0.16986(10) 0.3864(4) 0.15481(15) 0.0436(15) Uani 1 1 d . . .
H23 H 0.1846 0.4233 0.1540 0.052 Uiso 1 1 calc R . .
C70 C 0.16047(9) 0.3904(4) 0.18467(14) 0.0367(14) Uani 1 1 d . . .
H24 H 0.1683 0.4311 0.2035 0.044 Uiso 1 1 calc R . .
C71 C 0.16830(13) 0.3260(5) 0.09236(17) 0.0612(17) Uani 1 1 d DU . .
C72A C 0.1715(2) 0.2264(7) 0.0823(3) 0.090(4) Uani 0.743(9) 1 d PDU A 1
H120 H 0.1555 0.1917 0.0821 0.135 Uiso 0.743(9) 1 calc PR A 1
H121 H 0.1863 0.1985 0.0996 0.135 Uiso 0.743(9) 1 calc PR A 1
H122 H 0.1748 0.2242 0.0588 0.135 Uiso 0.743(9) 1 calc PR A 1
C73A C 0.14529(17) 0.3593(7) 0.0614(2) 0.071(3) Uani 0.743(9) 1 d PDU A 1
H123 H 0.1414 0.4245 0.0651 0.106 Uiso 0.743(9) 1 calc PR A 1
H124 H 0.1298 0.3213 0.0606 0.106 Uiso 0.743(9) 1 calc PR A 1
H125 H 0.1502 0.3532 0.0391 0.106 Uiso 0.743(9) 1 calc PR A 1
C74A C 0.19255(19) 0.3881(8) 0.0948(3) 0.072(3) Uani 0.743(9) 1 d PDU A 1
H126 H 0.1888 0.4513 0.1015 0.108 Uiso 0.743(9) 1 calc PR A 1
H127 H 0.1968 0.3895 0.0719 0.108 Uiso 0.743(9) 1 calc PR A 1
H128 H 0.2074 0.3630 0.1127 0.108 Uiso 0.743(9) 1 calc PR A 1
C75 C 0.32373(9) 0.2029(4) 0.37699(12) 0.0309(13) Uani 1 1 d . . .
C76 C 0.32637(9) 0.2835(4) 0.35814(13) 0.0353(13) Uani 1 1 d . . .
H25 H 0.3168 0.3380 0.3606 0.042 Uiso 1 1 calc R . .
C77 C 0.34322(10) 0.2830(4) 0.33563(14) 0.0410(14) Uani 1 1 d . . .
H26 H 0.3451 0.3382 0.3232 0.049 Uiso 1 1 calc R . .
C78 C 0.35708(10) 0.2048(4) 0.33094(14) 0.0383(14) Uani 1 1 d . . .
C79 C 0.35400(10) 0.1266(4) 0.35007(14) 0.0413(15) Uani 1 1 d . . .
H27 H 0.3634 0.0718 0.3476 0.050 Uiso 1 1 calc R . .
C80 C 0.33807(10) 0.1256(4) 0.37219(14) 0.0370(14) Uani 1 1 d . . .
H28 H 0.3367 0.0703 0.3848 0.044 Uiso 1 1 calc R . .
C81 C 0.37443(10) 0.2030(4) 0.30570(15) 0.0441(15) Uani 1 1 d . . .
C82 C 0.37181(13) 0.2899(5) 0.28280(18) 0.072(2) Uani 1 1 d . . .
H84 H 0.3534 0.2996 0.2706 0.108 Uiso 1 1 calc R . .
H85 H 0.3820 0.2821 0.2654 0.108 Uiso 1 1 calc R . .
H86 H 0.3783 0.3437 0.2977 0.108 Uiso 1 1 calc R . .
C83 C 0.36624(11) 0.1193(5) 0.27974(16) 0.065(2) Uani 1 1 d . . .
H87 H 0.3682 0.0612 0.2932 0.098 Uiso 1 1 calc R . .
H88 H 0.3774 0.1176 0.2633 0.098 Uiso 1 1 calc R . .
H89 H 0.3479 0.1265 0.2665 0.098 Uiso 1 1 calc R . .
C84 C 0.40318(11) 0.1900(5) 0.32729(17) 0.064(2) Uani 1 1 d . . .
H90 H 0.4081 0.2411 0.3442 0.096 Uiso 1 1 calc R . .
H91 H 0.4147 0.1897 0.3112 0.096 Uiso 1 1 calc R . .
H92 H 0.4049 0.1309 0.3401 0.096 Uiso 1 1 calc R . .
C85 C 0.33959(9) 0.1361(4) 0.45400(13) 0.0336(13) Uani 1 1 d . . .
C86 C 0.36166(9) 0.1864(4) 0.45072(14) 0.0392(14) Uani 1 1 d . . .
H29 H 0.3596 0.2390 0.4356 0.047 Uiso 1 1 calc R . .
C87 C 0.38652(10) 0.1591(4) 0.46956(15) 0.0461(16) Uani 1 1 d . . .
H30 H 0.4013 0.1933 0.4669 0.055 Uiso 1 1 calc R . .
C88 C 0.39044(10) 0.0829(4) 0.49225(15) 0.0409(15) Uani 1 1 d . B .
C89 C 0.36868(10) 0.0394(4) 0.49675(14) 0.0435(15) Uani 1 1 d . . .
H31 H 0.3707 -0.0107 0.5130 0.052 Uiso 1 1 calc R . .
C90 C 0.34345(10) 0.0657(4) 0.47840(14) 0.0417(15) Uani 1 1 d . . .
H32 H 0.3288 0.0345 0.4829 0.050 Uiso 1 1 calc R . .
C91 C 0.41760(11) 0.0486(5) 0.51139(18) 0.0637(18) Uani 1 1 d DU . .
C92A C 0.44008(18) 0.0989(9) 0.5003(3) 0.068(3) Uani 0.707(11) 1 d PDU B 1
H129 H 0.4569 0.0735 0.5136 0.101 Uiso 0.707(11) 1 calc PR B 1
H130 H 0.4394 0.1654 0.5052 0.101 Uiso 0.707(11) 1 calc PR B 1
H131 H 0.4382 0.0896 0.4750 0.101 Uiso 0.707(11) 1 calc PR B 1
C93A C 0.42105(18) -0.0534(7) 0.4981(4) 0.088(4) Uani 0.707(11) 1 d PDU B 1
H132 H 0.4384 -0.0768 0.5102 0.132 Uiso 0.707(11) 1 calc PR B 1
H133 H 0.4192 -0.0526 0.4726 0.132 Uiso 0.707(11) 1 calc PR B 1
H134 H 0.4077 -0.0939 0.5035 0.132 Uiso 0.707(11) 1 calc PR B 1
C94A C 0.4212(2) 0.0557(11) 0.5523(3) 0.092(4) Uani 0.707(11) 1 d PDU B 1
H135 H 0.4387 0.0337 0.5646 0.138 Uiso 0.707(11) 1 calc PR B 1
H136 H 0.4080 0.0175 0.5591 0.138 Uiso 0.707(11) 1 calc PR B 1
H137 H 0.4192 0.1205 0.5587 0.138 Uiso 0.707(11) 1 calc PR B 1
C95 C 0.25604(9) -0.0455(4) 0.60352(13) 0.0339(13) Uani 1 1 d . . .
C96 C 0.28272(9) -0.0238(4) 0.60785(13) 0.0371(14) Uani 1 1 d . . .
H33 H 0.2873 0.0326 0.5984 0.045 Uiso 1 1 calc R . .
C97 C 0.30230(10) -0.0828(4) 0.62547(14) 0.0415(15) Uani 1 1 d . . .
H34 H 0.3200 -0.0653 0.6280 0.050 Uiso 1 1 calc R . .
C98 C 0.29701(10) -0.1675(4) 0.63971(13) 0.0368(14) Uani 1 1 d . . .
C99 C 0.27075(10) -0.1879(4) 0.63562(14) 0.0412(15) Uani 1 1 d . . .
H35 H 0.2662 -0.2441 0.6452 0.049 Uiso 1 1 calc R . .
C100 C 0.25085(10) -0.1287(4) 0.61796(14) 0.0412(14) Uani 1 1 d . . .
H36 H 0.2332 -0.1460 0.6158 0.049 Uiso 1 1 calc R . .
C101 C 0.31920(11) -0.2335(5) 0.65684(16) 0.0512(17) Uani 1 1 d . . .
C102 C 0.33096(15) -0.2744(5) 0.62784(19) 0.093(3) Uani 1 1 d . . .
H102 H 0.3379 -0.2241 0.6161 0.140 Uiso 1 1 calc R . .
H103 H 0.3173 -0.3075 0.6105 0.140 Uiso 1 1 calc R . .
H104 H 0.3451 -0.3176 0.6386 0.140 Uiso 1 1 calc R . .
C103 C 0.34060(12) -0.1834(5) 0.68221(18) 0.080(2) Uani 1 1 d . . .
H105 H 0.3542 -0.2277 0.6935 0.119 Uiso 1 1 calc R . .
H106 H 0.3336 -0.1532 0.7002 0.119 Uiso 1 1 calc R . .
H107 H 0.3481 -0.1364 0.6696 0.119 Uiso 1 1 calc R . .
C104 C 0.31015(14) -0.3140(6) 0.6750(2) 0.106(3) Uani 1 1 d . . .
H108 H 0.3251 -0.3539 0.6856 0.159 Uiso 1 1 calc R . .
H109 H 0.2971 -0.3498 0.6578 0.159 Uiso 1 1 calc R . .
H110 H 0.3023 -0.2908 0.6935 0.159 Uiso 1 1 calc R . .
C105 C 0.20383(9) 0.0063(4) 0.61989(13) 0.0309(13) Uani 1 1 d . . .
C106 C 0.22104(9) 0.0215(4) 0.65248(13) 0.0327(13) Uani 1 1 d . . .
H37 H 0.2382 0.0436 0.6535 0.039 Uiso 1 1 calc R . .
C107 C 0.21406(9) 0.0056(4) 0.68328(13) 0.0300(13) Uani 1 1 d . . .
H38 H 0.2265 0.0171 0.7051 0.036 Uiso 1 1 calc R . .
C108 C 0.18948(9) -0.0266(4) 0.68365(12) 0.0292(12) Uani 1 1 d . . .
C109 C 0.17184(10) -0.0409(4) 0.65125(14) 0.0377(14) Uani 1 1 d . . .
H39 H 0.1548 -0.0636 0.6505 0.045 Uiso 1 1 calc R . .
C110 C 0.17865(9) -0.0222(4) 0.61957(13) 0.0341(13) Uani 1 1 d . . .
H40 H 0.1659 -0.0292 0.5977 0.041 Uiso 1 1 calc R . .
C111 C 0.18263(9) -0.0499(4) 0.71796(13) 0.0347(13) Uani 1 1 d . . .
C112 C 0.19150(10) 0.0300(4) 0.74486(14) 0.0473(16) Uani 1 1 d . . .
H111 H 0.2105 0.0372 0.7499 0.071 Uiso 1 1 calc R . .
H112 H 0.1866 0.0153 0.7667 0.071 Uiso 1 1 calc R . .
H113 H 0.1830 0.0879 0.7349 0.071 Uiso 1 1 calc R . .
C113 C 0.19720(11) -0.1417(4) 0.73289(15) 0.0532(17) Uani 1 1 d . . .
H114 H 0.1927 -0.1906 0.7150 0.080 Uiso 1 1 calc R . .
H115 H 0.1919 -0.1608 0.7540 0.080 Uiso 1 1 calc R . .
H116 H 0.2161 -0.1310 0.7390 0.080 Uiso 1 1 calc R . .
C114 C 0.15331(10) -0.0644(4) 0.71340(15) 0.0491(16) Uani 1 1 d . . .
H117 H 0.1438 -0.0081 0.7035 0.074 Uiso 1 1 calc R . .
H118 H 0.1500 -0.0779 0.7364 0.074 Uiso 1 1 calc R . .
H119 H 0.1473 -0.1166 0.6973 0.074 Uiso 1 1 calc R . .
Cl1 Cl 0.01262(4) 0.38288(17) 0.31635(6) 0.1038(8) Uani 1 1 d . . .
C115 C 0.04264(12) 0.4322(5) 0.3241(2) 0.078(2) Uani 1 1 d . . .
C116 C 0.05681(16) 0.4422(6) 0.3574(2) 0.083(2) Uani 1 1 d . . .
H41 H 0.0502 0.4204 0.3763 0.100 Uiso 1 1 calc R . .
C117 C 0.08223(15) 0.4863(6) 0.3648(2) 0.092(3) Uani 1 1 d . . .
H42 H 0.0916 0.4963 0.3886 0.111 Uiso 1 1 calc R . .
C118 C 0.09276(15) 0.5130(6) 0.3389(2) 0.090(3) Uani 1 1 d . . .
H43 H 0.1100 0.5379 0.3444 0.108 Uiso 1 1 calc R . .
C119 C 0.07860(15) 0.5045(5) 0.3039(2) 0.081(2) Uani 1 1 d . . .
C120 C 0.08885(17) 0.5365(6) 0.2766(3) 0.098(3) Uani 1 1 d . . .
H44 H 0.1061 0.5606 0.2812 0.118 Uiso 1 1 calc R . .
C121 C 0.07254(16) 0.5318(6) 0.2414(2) 0.088(3) Uani 1 1 d . . .
H45 H 0.0786 0.5613 0.2234 0.105 Uiso 1 1 calc R . .
C122 C 0.04876(16) 0.4879(6) 0.2318(2) 0.092(3) Uani 1 1 d . . .
H46 H 0.0395 0.4811 0.2077 0.110 Uiso 1 1 calc R . .
C123 C 0.03889(16) 0.4539(6) 0.2589(3) 0.095(3) Uani 1 1 d . . .
H47 H 0.0225 0.4226 0.2530 0.115 Uiso 1 1 calc R . .
C124 C 0.05250(14) 0.4643(6) 0.2956(2) 0.078(2) Uani 1 1 d . . .
C92B C 0.4275(4) 0.1264(17) 0.5408(6) 0.069(6) Uani 0.293(11) 1 d PDU B 2
H138 H 0.4156 0.1290 0.5564 0.104 Uiso 0.293(11) 1 calc PR B 2
H139 H 0.4277 0.1868 0.5294 0.104 Uiso 0.293(11) 1 calc PR B 2
H140 H 0.4452 0.1111 0.5547 0.104 Uiso 0.293(11) 1 calc PR B 2
C72B C 0.1957(4) 0.2663(16) 0.1059(6) 0.050(5) Uani 0.257(9) 1 d PDU A 2
H141 H 0.2081 0.3014 0.1243 0.075 Uiso 0.257(9) 1 calc PR A 2
H142 H 0.2034 0.2555 0.0860 0.075 Uiso 0.257(9) 1 calc PR A 2
H143 H 0.1920 0.2066 0.1156 0.075 Uiso 0.257(9) 1 calc PR A 2
C94B C 0.4166(4) -0.0431(14) 0.5303(7) 0.064(6) Uani 0.293(11) 1 d PDU B 2
H144 H 0.4048 -0.0372 0.5458 0.095 Uiso 0.293(11) 1 calc PR B 2
H145 H 0.4342 -0.0591 0.5445 0.095 Uiso 0.293(11) 1 calc PR B 2
H146 H 0.4102 -0.0921 0.5129 0.095 Uiso 0.293(11) 1 calc PR B 2
C74B C 0.1810(7) 0.4186(16) 0.0866(10) 0.080(7) Uani 0.257(9) 1 d PDU A 2
H147 H 0.1914 0.4423 0.1093 0.120 Uiso 0.257(9) 1 calc PR A 2
H148 H 0.1674 0.4636 0.0760 0.120 Uiso 0.257(9) 1 calc PR A 2
H149 H 0.1925 0.4088 0.0707 0.120 Uiso 0.257(9) 1 calc PR A 2
C93B C 0.4367(5) 0.049(2) 0.4891(7) 0.067(6) Uani 0.293(11) 1 d PDU B 2
H150 H 0.4537 0.0260 0.5031 0.100 Uiso 0.293(11) 1 calc PR B 2
H151 H 0.4386 0.1118 0.4809 0.100 Uiso 0.293(11) 1 calc PR B 2
H152 H 0.4303 0.0078 0.4687 0.100 Uiso 0.293(11) 1 calc PR B 2
C73B C 0.1515(5) 0.268(2) 0.0636(6) 0.070(6) Uani 0.257(9) 1 d PDU A 2
H153 H 0.1588 0.2686 0.0430 0.105 Uiso 0.257(9) 1 calc PR A 2
H154 H 0.1338 0.2935 0.0571 0.105 Uiso 0.257(9) 1 calc PR A 2
H155 H 0.1510 0.2042 0.0720 0.105 Uiso 0.257(9) 1 calc PR A 2

loop_
_atom_site_aniso_label
_atom_site_aniso_U_11
_atom_site_aniso_U_22
_atom_site_aniso_U_33
_atom_site_aniso_U_23
_atom_site_aniso_U_13
_atom_site_aniso_U_12
Mo1 0.0284(2) 0.0334(3) 0.0242(3) 0.0015(2) 0.00148(19) -0.0043(2)
Mo2 0.0286(2) 0.0337(3) 0.0225(3) 0.0001(2) 0.00163(18) -0.0040(2)
O1 0.040(2) 0.032(2) 0.028(2) 0.0028(18) 0.0063(16) -0.0062(16)
O2 0.0287(18) 0.032(2) 0.039(2) 0.0052(18) 0.0070(16) 0.0008(15)
N1 0.031(2) 0.037(3) 0.021(2) 0.010(2) -0.0014(19) -0.0035(19)
C1 0.033(3) 0.044(4) 0.029(3) 0.007(3) 0.004(2) 0.000(3)
C2 0.028(3) 0.047(4) 0.020(3) 0.007(3) 0.003(2) -0.004(2)
C3 0.032(3) 0.062(5) 0.029(3) 0.019(3) 0.004(2) -0.006(3)
C4 0.030(3) 0.042(4) 0.043(4) 0.015(3) 0.011(3) -0.002(2)
C5 0.027(3) 0.045(4) 0.040(4) 0.012(3) 0.000(3) 0.001(2)
C6 0.031(3) 0.040(4) 0.029(3) 0.011(3) 0.003(2) -0.005(2)
C7 0.036(3) 0.042(4) 0.026(3) 0.004(3) 0.008(2) -0.010(3)
C8 0.046(3) 0.032(4) 0.027(3) 0.006(3) 0.008(3) -0.004(3)
N2 0.026(2) 0.037(3) 0.030(3) 0.007(2) 0.0059(19) -0.0057(19)
N3 0.025(2) 0.045(3) 0.030(3) 0.004(2) 0.0088(19) -0.0080(19)
C9 0.024(3) 0.045(4) 0.020(3) -0.002(3) 0.001(2) -0.014(2)
C10 0.031(3) 0.046(4) 0.024(3) 0.000(3) 0.010(2) -0.002(2)
C11 0.023(3) 0.048(4) 0.027(3) 0.008(3) -0.003(2) -0.001(2)
C12 0.021(2) 0.030(3) 0.029(3) 0.005(3) 0.000(2) -0.002(2)
C13 0.036(3) 0.038(4) 0.023(3) 0.000(3) 0.007(2) -0.004(2)
C14 0.035(3) 0.034(4) 0.034(3) 0.004(3) 0.008(3) -0.004(2)
C15 0.030(3) 0.036(4) 0.029(3) 0.002(3) 0.004(2) -0.011(2)
C16 0.033(3) 0.030(4) 0.025(3) -0.005(3) 0.001(2) -0.010(2)
N4 0.024(2) 0.046(3) 0.017(2) -0.001(2) -0.0007(17) -0.0094(19)
C17 0.030(3) 0.042(4) 0.022(3) 0.001(3) 0.007(2) -0.007(2)
N5 0.037(2) 0.037(3) 0.020(2) -0.008(2) 0.0009(19) -0.012(2)
N6 0.025(2) 0.039(3) 0.020(2) 0.006(2) 0.0006(18) -0.0064(19)
N7 0.031(2) 0.037(3) 0.018(2) 0.004(2) 0.0044(18) -0.0052(19)
C18 0.033(3) 0.030(3) 0.024(3) -0.001(3) 0.009(2) -0.008(2)
C19 0.029(3) 0.034(4) 0.022(3) 0.000(3) 0.003(2) -0.004(2)
C20 0.035(3) 0.037(4) 0.027(3) -0.003(3) 0.002(2) -0.004(2)
C21 0.030(3) 0.037(4) 0.028(3) -0.004(3) 0.004(2) 0.000(2)
C22 0.030(3) 0.038(4) 0.028(3) -0.001(3) 0.001(2) -0.005(2)
C23 0.035(3) 0.029(4) 0.025(3) -0.003(3) -0.001(2) -0.003(2)
C24 0.031(3) 0.030(4) 0.023(3) -0.004(3) 0.006(2) -0.002(2)
C25 0.029(3) 0.035(4) 0.019(3) 0.007(3) -0.002(2) -0.004(2)
N8 0.029(2) 0.036(3) 0.022(2) -0.004(2) 0.0059(19) -0.0011(19)
N9 0.029(2) 0.034(3) 0.023(2) -0.001(2) 0.0035(18) -0.0082(19)
C26 0.034(3) 0.031(4) 0.022(3) 0.000(3) 0.002(2) 0.010(2)
C27 0.035(3) 0.028(3) 0.013(3) 0.007(2) -0.001(2) -0.005(2)
C28 0.035(3) 0.040(4) 0.033(3) -0.002(3) 0.009(3) -0.004(3)
C29 0.038(3) 0.027(3) 0.028(3) 0.004(3) 0.000(2) 0.007(2)
C30 0.032(3) 0.026(3) 0.035(3) -0.002(3) 0.009(2) -0.013(2)
C31 0.030(3) 0.030(3) 0.018(3) 0.001(2) -0.002(2) 0.001(2)
C32 0.028(3) 0.028(3) 0.026(3) 0.005(3) 0.005(2) 0.003(2)
C33 0.032(3) 0.035(4) 0.025(3) 0.002(3) 0.006(2) -0.003(2)
N10 0.032(2) 0.039(3) 0.015(2) 0.001(2) 0.0077(18) -0.001(2)
C34 0.039(3) 0.033(4) 0.020(3) 0.000(3) 0.004(2) -0.009(2)
N11 0.036(2) 0.027(3) 0.024(2) 0.011(2) 0.0041(19) 0.0062(19)
N12 0.027(2) 0.044(3) 0.027(3) -0.002(2) 0.0056(19) -0.002(2)
C35 0.021(3) 0.056(4) 0.049(4) 0.020(3) 0.003(2) -0.003(3)
C36 0.038(3) 0.082(6) 0.067(5) 0.040(4) 0.016(3) -0.002(3)
C37 0.035(3) 0.082(6) 0.088(5) 0.058(5) 0.001(3) -0.002(3)
C38 0.035(3) 0.089(6) 0.068(5) 0.046(4) 0.008(3) -0.004(3)
C39 0.032(3) 0.073(5) 0.046(4) 0.020(4) 0.001(3) -0.012(3)
C40 0.047(3) 0.053(4) 0.034(3) 0.018(3) 0.013(3) -0.007(3)
C41 0.045(4) 0.092(6) 0.068(5) 0.045(5) 0.011(4) -0.013(4)
C42 0.061(5) 0.228(13) 0.198(11) 0.184(10) 0.017(6) 0.003(6)
C43 0.081(6) 0.225(13) 0.095(7) 0.081(8) 0.020(5) -0.040(7)
C44 0.076(5) 0.086(7) 0.134(8) 0.042(6) 0.032(5) -0.029(4)
C45 0.035(3) 0.049(4) 0.032(3) 0.003(3) 0.007(3) -0.009(3)
C46 0.042(3) 0.058(5) 0.038(4) 0.002(3) 0.002(3) -0.014(3)
C47 0.074(5) 0.055(5) 0.072(5) -0.008(4) 0.032(4) -0.030(4)
C48 0.034(3) 0.067(5) 0.050(4) 0.008(4) -0.004(3) -0.021(3)
C49 0.043(3) 0.060(5) 0.038(4) 0.016(3) 0.003(3) -0.010(3)
C50 0.034(3) 0.041(4) 0.041(4) -0.001(3) 0.005(3) -0.005(3)
C51 0.065(5) 0.089(7) 0.047(4) 0.014(4) -0.004(3) -0.028(4)
C52 0.095(6) 0.090(7) 0.086(6) -0.005(5) 0.011(5) -0.053(5)
C53 0.043(4) 0.122(8) 0.115(7) -0.002(6) -0.027(4) -0.029(4)
C54 0.129(7) 0.113(8) 0.056(5) 0.001(5) -0.001(5) -0.077(6)
C55 0.032(3) 0.040(4) 0.029(3) 0.002(3) 0.008(2) -0.002(3)
C56 0.032(3) 0.043(4) 0.025(3) 0.004(3) 0.000(2) 0.005(3)
C57 0.035(3) 0.045(4) 0.032(3) -0.002(3) 0.003(2) -0.008(3)
C58 0.037(3) 0.039(4) 0.028(3) 0.001(3) -0.010(2) 0.006(3)
C59 0.036(3) 0.041(4) 0.033(3) 0.007(3) -0.006(3) -0.001(3)
C60 0.035(3) 0.041(4) 0.033(3) -0.003(3) 0.001(3) -0.008(3)
C61 0.044(3) 0.048(5) 0.052(4) 0.002(3) -0.011(3) 0.001(3)
C62 0.070(5) 0.070(6) 0.077(5) -0.008(4) -0.037(4) -0.001(4)
C63 0.073(5) 0.055(6) 0.117(7) -0.006(5) -0.049(4) 0.009(4)
C64 0.080(5) 0.167(10) 0.027(4) 0.010(5) -0.006(4) -0.002(5)
C65 0.029(3) 0.049(4) 0.028(3) 0.015(3) 0.004(2) 0.006(3)
C66 0.040(3) 0.048(4) 0.028(3) 0.006(3) 0.006(3) 0.006(3)
C67 0.064(4) 0.052(5) 0.026(3) -0.003(3) 0.009(3) 0.001(3)
C68 0.048(3) 0.049(4) 0.029(3) 0.007(3) 0.011(3) 0.008(3)
C69 0.040(3) 0.049(4) 0.044(4) 0.018(3) 0.014(3) 0.006(3)
C70 0.038(3) 0.041(4) 0.031(3) 0.006(3) 0.010(3) 0.000(3)
C71 0.092(4) 0.053(4) 0.057(4) 0.009(3) 0.052(3) 0.017(3)
C72A 0.132(9) 0.075(6) 0.090(8) -0.007(6) 0.077(7) 0.007(6)
C73A 0.114(7) 0.073(7) 0.029(5) 0.010(5) 0.025(4) -0.020(5)
C74A 0.091(6) 0.077(7) 0.066(8) 0.020(6) 0.054(6) 0.022(5)
C75 0.032(3) 0.040(4) 0.020(3) 0.000(3) 0.004(2) -0.005(2)
C76 0.037(3) 0.036(4) 0.036(3) 0.000(3) 0.014(2) 0.004(3)
C77 0.040(3) 0.044(4) 0.038(3) 0.008(3) 0.008(3) -0.005(3)
C78 0.038(3) 0.044(4) 0.035(3) 0.006(3) 0.013(3) 0.004(3)
C79 0.044(3) 0.043(4) 0.040(4) 0.000(3) 0.018(3) 0.004(3)
C80 0.044(3) 0.033(4) 0.036(3) 0.006(3) 0.014(3) 0.000(3)
C81 0.047(3) 0.046(4) 0.045(4) 0.005(3) 0.021(3) 0.006(3)
C82 0.083(5) 0.073(6) 0.076(5) 0.017(4) 0.049(4) 0.014(4)
C83 0.055(4) 0.095(6) 0.048(4) 0.017(4) 0.018(3) 0.018(4)
C84 0.055(4) 0.070(6) 0.077(5) 0.007(4) 0.033(4) -0.005(3)
C85 0.027(3) 0.044(4) 0.026(3) -0.011(3) -0.001(2) -0.002(2)
C86 0.033(3) 0.044(4) 0.039(3) 0.001(3) 0.004(2) 0.002(3)
C87 0.031(3) 0.051(5) 0.052(4) 0.000(3) 0.003(3) -0.007(3)
C88 0.033(3) 0.045(4) 0.038(3) -0.006(3) -0.005(3) -0.004(3)
C89 0.038(3) 0.049(4) 0.036(3) 0.004(3) -0.004(3) 0.001(3)
C90 0.037(3) 0.047(4) 0.038(3) 0.013(3) 0.004(3) -0.004(3)
C91 0.045(3) 0.058(4) 0.075(4) 0.015(4) -0.008(3) -0.002(3)
C92A 0.036(5) 0.077(8) 0.081(8) 0.019(7) -0.003(5) 0.001(5)
C93A 0.051(6) 0.075(7) 0.135(10) -0.002(7) 0.019(6) -0.008(5)
C94A 0.071(7) 0.112(11) 0.082(6) 0.015(7) -0.003(6) 0.012(7)
C95 0.039(3) 0.038(4) 0.023(3) 0.000(3) 0.004(2) -0.002(3)
C96 0.035(3) 0.041(4) 0.030(3) 0.004(3) 0.000(2) -0.003(3)
C97 0.040(3) 0.040(4) 0.041(4) 0.004(3) 0.004(3) 0.001(3)
C98 0.039(3) 0.039(4) 0.026(3) 0.004(3) -0.001(2) 0.002(3)
C99 0.051(3) 0.036(4) 0.035(3) 0.015(3) 0.009(3) 0.004(3)
C100 0.037(3) 0.041(4) 0.044(4) 0.003(3) 0.007(3) 0.001(3)
C101 0.054(4) 0.052(5) 0.049(4) 0.018(4) 0.014(3) 0.004(3)
C102 0.114(6) 0.067(6) 0.084(6) -0.004(5) -0.002(5) 0.048(5)
C103 0.073(5) 0.079(6) 0.064(5) 0.003(4) -0.022(4) 0.035(4)
C104 0.086(6) 0.091(7) 0.139(8) 0.083(6) 0.023(5) 0.027(5)
C105 0.037(3) 0.025(3) 0.032(3) 0.001(3) 0.010(2) -0.004(2)
C106 0.035(3) 0.032(4) 0.030(3) 0.003(3) 0.007(2) -0.004(2)
C107 0.034(3) 0.033(4) 0.019(3) 0.001(3) -0.001(2) -0.002(2)
C108 0.034(3) 0.031(3) 0.020(3) -0.004(3) 0.002(2) -0.001(2)
C109 0.038(3) 0.035(4) 0.043(4) 0.003(3) 0.014(3) -0.005(2)
C110 0.032(3) 0.035(4) 0.031(3) -0.001(3) 0.000(2) -0.005(2)
C111 0.037(3) 0.035(4) 0.033(3) -0.001(3) 0.011(2) -0.003(2)
C112 0.052(3) 0.058(5) 0.034(3) 0.000(3) 0.015(3) -0.005(3)
C113 0.065(4) 0.049(5) 0.047(4) 0.013(3) 0.015(3) 0.007(3)
C114 0.046(3) 0.058(5) 0.046(4) -0.001(3) 0.016(3) -0.013(3)
Cl1 0.0732(13) 0.109(2) 0.129(2) 0.0320(16) 0.0264(13) -0.0007(12)
C115 0.041(4) 0.084(6) 0.100(7) 0.042(5) 0.002(4) 0.005(4)
C116 0.093(6) 0.085(7) 0.072(6) 0.007(5) 0.021(5) 0.006(5)
C117 0.074(6) 0.100(7) 0.113(7) 0.004(6) 0.043(5) -0.003(5)
C118 0.079(5) 0.121(8) 0.060(5) -0.022(5) -0.001(5) -0.008(5)
C119 0.087(6) 0.063(6) 0.100(7) -0.009(5) 0.037(5) -0.021(4)
C120 0.100(6) 0.082(7) 0.129(8) 0.018(6) 0.059(6) -0.011(5)
C121 0.090(6) 0.082(7) 0.082(6) 0.009(5) 0.004(5) -0.021(5)
C122 0.085(6) 0.108(8) 0.092(6) 0.008(6) 0.039(5) -0.002(5)
C123 0.086(6) 0.077(7) 0.123(8) 0.010(6) 0.026(6) 0.020(5)
C124 0.057(4) 0.078(6) 0.094(6) 0.029(5) 0.012(4) 0.006(4)
C92B 0.047(11) 0.076(12) 0.072(13) 0.007(10) -0.008(10) 0.002(11)
C72B 0.076(10) 0.047(12) 0.044(11) 0.005(10) 0.045(9) -0.008(9)
C94B 0.035(10) 0.062(10) 0.074(14) 0.034(10) -0.022(9) 0.018(9)
C74B 0.142(17) 0.066(11) 0.056(15) 0.020(12) 0.069(14) 0.011(10)
C93B 0.045(11) 0.058(15) 0.090(14) 0.000(11) 0.004(9) -0.006(11)
C73B 0.094(12) 0.080(15) 0.047(12) 0.005(11) 0.035(9) 0.034(11)

loop_
_atom_type_symbol
_atom_type_description
_atom_type_scat_dispersion_real
_atom_type_scat_dispersion_imag
_atom_type_scat_source
C C 0.0033 0.0016 'International Tables Vol C Tables 4.2.6.8 and 6.1.1.4'
H H 0.0000 0.0000 'International Tables Vol C Tables 4.2.6.8 and 6.1.1.4'
N N 0.0061 0.0033 'International Tables Vol C Tables 4.2.6.8 and 6.1.1.4'
O O 0.0106 0.0060 'International Tables Vol C Tables 4.2.6.8 and 6.1.1.4'
Mo Mo -1.6832 0.6857 'International Tables Vol C Tables 4.2.6.8 and 6.1.1.4'
Cl Cl 0.1484 0.1585 'International Tables Vol C Tables 4.2.6.8 and 6.1.1.4'

loop_
_geom_angle_atom_site_label_1
_geom_angle_atom_site_label_2
_geom_angle_atom_site_label_3
_geom_angle
O1 Mo1 N5 109.39(16)
O1 Mo1 N11 109.73(16)
N5 Mo1 N11 91.44(16)
O1 Mo1 N1 108.52(16)
N5 Mo1 N1 141.59(17)
N11 Mo1 N1 81.50(16)
O1 Mo1 N3 107.93(16)
N5 Mo1 N3 80.78(15)
N11 Mo1 N3 142.00(18)
N1 Mo1 N3 82.05(15)
O1 Mo1 Mo2 104.29(11)
N5 Mo1 Mo2 47.71(11)
N11 Mo1 Mo2 47.17(11)
N1 Mo1 Mo2 126.07(11)
N3 Mo1 Mo2 125.98(10)
O2 Mo2 N11 108.61(16)
O2 Mo2 N5 108.84(17)
N11 Mo2 N5 92.61(16)
O2 Mo2 N9 107.51(16)
N11 Mo2 N9 80.58(15)
N5 Mo2 N9 143.29(17)
O2 Mo2 N7 107.48(15)
N11 Mo2 N7 143.47(17)
N5 Mo2 N7 81.00(16)
N9 Mo2 N7 83.47(15)
O2 Mo2 Mo1 103.02(11)
N11 Mo2 Mo1 48.35(11)
N5 Mo2 Mo1 47.78(11)
N9 Mo2 Mo1 126.74(10)
N7 Mo2 Mo1 126.68(10)
C8 N1 C1 107.1(4)
C8 N1 Mo1 126.4(3)
C1 N1 Mo1 126.1(3)
N12 C1 N1 128.6(4)
N12 C1 C2 122.0(5)
N1 C1 C2 108.8(4)
C3 C2 C7 119.7(4)
C3 C2 C1 131.7(5)
C7 C2 C1 108.0(4)
C4 C3 C2 118.9(5)
C4 C3 H1 120.6
C2 C3 H1 120.6
C3 C4 C5 120.1(4)
C3 C4 C35 117.0(5)
C5 C4 C35 122.8(5)
C6 C5 C4 119.5(5)
C6 C5 C45 117.7(5)
C4 C5 C45 122.7(5)
C7 C6 C5 119.9(5)
C7 C6 H2 120.0
C5 C6 H2 120.0
C6 C7 C2 121.8(4)
C6 C7 C8 131.7(5)
C2 C7 C8 106.1(4)
N2 C8 N1 128.1(4)
N2 C8 C7 121.6(4)
N1 C8 C7 110.1(4)
C9 N2 C8 120.9(4)
C9 N3 C16 108.5(4)
C9 N3 Mo1 125.4(3)
C16 N3 Mo1 124.3(3)
N2 C9 N3 128.7(4)
N2 C9 C10 121.6(4)
N3 C9 C10 109.5(4)
C11 C10 C15 120.6(4)
C11 C10 C9 133.6(4)
C15 C10 C9 105.8(4)
C10 C11 C12 119.9(4)
C10 C11 H3 120.0
C12 C11 H3 120.0
C11 C12 C13 119.0(4)
C11 C12 C55 117.0(4)
C13 C12 C55 123.8(4)
C14 C13 C12 121.1(4)
C14 C13 C65 117.0(4)
C12 C13 C65 121.6(4)
C13 C14 C15 118.6(4)
C13 C14 H4 120.7
C15 C14 H4 120.7
C14 C15 C10 120.6(5)
C14 C15 C16 131.7(4)
C10 C15 C16 107.5(4)
N4 C16 N3 129.2(4)
N4 C16 C15 121.8(4)
N3 C16 C15 108.6(4)
C16 N4 C17 120.6(4)
N4 C17 N6 116.7(4)
N4 C17 N5 121.4(4)
N6 C17 N5 121.8(4)
C17 N5 Mo2 136.7(3)
C17 N5 Mo1 138.1(3)
Mo2 N5 Mo1 84.51(15)
C18 N6 C17 121.9(4)
C25 N7 C18 107.6(4)
C25 N7 Mo2 125.1(3)
C18 N7 Mo2 126.0(3)
N6 C18 N7 127.3(4)
N6 C18 C19 124.5(4)
N7 C18 C19 107.9(4)
C24 C19 C20 118.7(4)
C24 C19 C18 108.3(4)
C20 C19 C18 133.0(5)
C21 C20 C19 118.9(5)
C21 C20 H5 120.6
C19 C20 H5 120.6
C20 C21 C22 121.3(4)
C20 C21 C75 116.1(5)
C22 C21 C75 122.6(4)
C23 C22 C21 118.2(4)
C23 C22 C85 117.2(5)
C21 C22 C85 124.6(4)
C24 C23 C22 120.4(5)
C24 C23 H6 119.8
C22 C23 H6 119.8
C23 C24 C19 122.3(4)
C23 C24 C25 131.4(5)
C19 C24 C25 106.3(4)
N8 C25 N7 128.5(4)
N8 C25 C24 121.7(4)
N7 C25 C24 109.7(4)
C25 N8 C26 121.7(4)
C26 N9 C33 106.6(4)
C26 N9 Mo2 125.6(3)
C33 N9 Mo2 126.3(3)
N8 C26 N9 128.2(4)
N8 C26 C27 122.8(4)
N9 C26 C27 109.0(4)
C28 C27 C32 122.7(4)
C28 C27 C26 129.5(4)
C32 C27 C26 107.7(4)
C27 C28 C29 119.1(4)
C27 C28 H7 120.4
C29 C28 H7 120.4
C28 C29 C30 118.4(4)
C28 C29 C95 116.7(4)
C30 C29 C95 124.9(5)
C31 C30 C29 120.0(4)
C31 C30 C105 117.3(4)
C29 C30 C105 122.4(4)
C32 C31 C30 119.2(4)
C32 C31 H8 120.4
C30 C31 H8 120.4
C27 C32 C31 120.2(4)
C27 C32 C33 106.5(4)
C31 C32 C33 133.3(4)
N10 C33 N9 126.7(4)
N10 C33 C32 123.1(4)
N9 C33 C32 109.9(4)
C33 N10 C34 121.0(4)
N10 C34 N12 115.7(4)
N10 C34 N11 121.4(4)
N12 C34 N11 122.9(4)
C34 N11 Mo2 138.2(3)
C34 N11 Mo1 136.8(3)
Mo2 N11 Mo1 84.48(15)
C1 N12 C34 121.0(4)
C40 C35 C36 117.6(5)
C40 C35 C4 123.8(5)
C36 C35 C4 118.6(4)
C37 C36 C35 121.3(5)
C37 C36 H9 119.4
C35 C36 H9 119.4
C38 C37 C36 121.9(6)
C38 C37 H10 119.0
C36 C37 H10 119.0
C37 C38 C39 116.9(5)
C37 C38 C41 124.0(6)
C39 C38 C41 119.0(5)
C40 C39 C38 120.8(5)
C40 C39 H11 119.6
C38 C39 H11 119.6
C35 C40 C39 121.5(6)
C35 C40 H12 119.2
C39 C40 H12 119.2
C44 C41 C38 111.9(6)
C44 C41 C42 108.7(8)
C38 C41 C42 110.3(5)
C44 C41 C43 105.3(6)
C38 C41 C43 108.5(7)
C42 C41 C43 112.1(7)
C41 C42 H48 109.5
C41 C42 H49 109.5
H48 C42 H49 109.5
C41 C42 H50 109.5
H48 C42 H50 109.5
H49 C42 H50 109.5
C41 C43 H51 109.5
C41 C43 H52 109.5
H51 C43 H52 109.5
C41 C43 H53 109.5
H51 C43 H53 109.5
H52 C43 H53 109.5
C41 C44 H54 109.5
C41 C44 H55 109.5
H54 C44 H55 109.5
C41 C44 H56 109.5
H54 C44 H56 109.5
H55 C44 H56 109.5
C50 C45 C46 118.2(5)
C50 C45 C5 121.0(5)
C46 C45 C5 120.3(5)
C45 C46 C47 120.1(6)
C45 C46 H13 119.9
C47 C46 H13 120.0
C46 C47 C48 121.2(6)
C46 C47 H14 119.4
C48 C47 H14 119.4
C49 C48 C47 116.2(5)
C49 C48 C51 123.6(6)
C47 C48 C51 120.2(6)
C48 C49 C50 122.3(6)
C48 C49 H15 118.8
C50 C49 H15 118.8
C45 C50 C49 121.9(6)
C45 C50 H16 119.1
C49 C50 H16 119.1
C48 C51 C52 114.1(6)
C48 C51 C54 108.6(5)
C52 C51 C54 108.9(7)
C48 C51 C53 107.6(6)
C52 C51 C53 108.0(6)
C54 C51 C53 109.6(6)
C51 C52 H57 109.5
C51 C52 H58 109.5
H57 C52 H58 109.5
C51 C52 H59 109.5
H57 C52 H59 109.5
H58 C52 H59 109.5
C51 C53 H60 109.5
C51 C53 H61 109.5
H60 C53 H61 109.5
C51 C53 H62 109.5
H60 C53 H62 109.5
H61 C53 H62 109.5
C51 C54 H63 109.5
C51 C54 H64 109.5
H63 C54 H64 109.5
C51 C54 H65 109.5
H63 C54 H65 109.5
H64 C54 H65 109.5
C56 C55 C60 117.3(5)
C56 C55 C12 122.5(5)
C60 C55 C12 120.2(5)
C55 C56 C57 122.8(5)
C55 C56 H17 118.6
C57 C56 H17 118.6
C58 C57 C56 120.1(5)
C58 C57 H18 119.9
C56 C57 H18 119.9
C57 C58 C59 117.6(5)
C57 C58 C61 122.9(5)
C59 C58 C61 119.5(5)
C60 C59 C58 120.8(5)
C60 C59 H19 119.6
C58 C59 H19 119.6
C59 C60 C55 121.3(5)
C59 C60 H20 119.3
C55 C60 H20 119.3
C64 C61 C62 108.4(6)
C64 C61 C63 111.0(6)
C62 C61 C63 108.4(5)
C64 C61 C58 109.7(5)
C62 C61 C58 111.1(5)
C63 C61 C58 108.1(5)
C61 C62 H66 109.5
C61 C62 H67 109.5
H66 C62 H67 109.5
C61 C62 H68 109.5
H66 C62 H68 109.5
H67 C62 H68 109.5
C61 C63 H69 109.5
C61 C63 H70 109.5
H69 C63 H70 109.5
C61 C63 H71 109.5
H69 C63 H71 109.5
H70 C63 H71 109.5
C61 C64 H72 109.5
C61 C64 H73 109.5
H72 C64 H73 109.5
C61 C64 H74 109.5
H72 C64 H74 109.5
H73 C64 H74 109.5
C66 C65 C70 117.3(5)
C66 C65 C13 121.8(5)
C70 C65 C13 120.7(5)
C67 C66 C65 120.7(5)
C67 C66 H21 119.6
C65 C66 H21 119.6
C68 C67 C66 123.6(6)
C68 C67 H22 118.2
C66 C67 H22 118.2
C67 C68 C69 116.1(5)
C67 C68 C71 120.1(6)
C69 C68 C71 123.8(5)
C70 C69 C68 122.6(5)
C70 C69 H23 118.7
C68 C69 H23 118.7
C69 C70 C65 119.6(5)
C69 C70 H24 120.2
C65 C70 H24 120.2
C73B C71 C72A 50.1(11)
C73B C71 C68 114.0(11)
C72A C71 C68 110.4(6)
C73B C71 C74B 124.8(19)
C72A C71 C74B 134.8(14)
C68 C71 C74B 110.2(14)
C73B C71 C74A 133.9(12)
C72A C71 C74A 114.8(7)
C68 C71 C74A 112.0(7)
C74B C71 C74A 28.3(13)
C73B C71 C73A 52.5(12)
C72A C71 C73A 102.0(7)
C68 C71 C73A 106.9(5)
C74B C71 C73A 84.4(15)
C74A C71 C73A 109.9(7)
C73B C71 C72B 104.7(15)
C72A C71 C72B 56.0(9)
C68 C71 C72B 101.7(8)
C74B C71 C72B 96.7(16)
C74A C71 C72B 68.6(9)
C73A C71 C72B 149.0(9)
C71 C72A H120 109.5
C71 C72A H121 109.5
H120 C72A H121 109.5
C71 C72A H122 109.5
H120 C72A H122 109.5
H121 C72A H122 109.5
C71 C73A H123 109.5
C71 C73A H124 109.5
H123 C73A H124 109.5
C71 C73A H125 109.5
H123 C73A H125 109.5
H124 C73A H125 109.5
C71 C74A H126 109.5
C71 C74A H127 109.5
H126 C74A H127 109.5
C71 C74A H128 109.5
H126 C74A H128 109.5
H127 C74A H128 109.5
C80 C75 C76 117.5(4)
C80 C75 C21 122.4(5)
C76 C75 C21 120.1(5)
C75 C76 C77 119.4(5)
C75 C76 H25 120.3
C77 C76 H25 120.3
C78 C77 C76 122.1(5)
C78 C77 H26 119.0
C76 C77 H26 119.0
C77 C78 C79 116.8(5)
C77 C78 C81 122.1(5)
C79 C78 C81 121.0(5)
C80 C79 C78 122.2(5)
C80 C79 H27 118.9
C78 C79 H27 118.9
C79 C80 C75 122.0(5)
C79 C80 H28 119.0
C75 C80 H28 119.0
C78 C81 C82 113.1(5)
C78 C81 C84 108.6(5)
C82 C81 C84 110.4(5)
C78 C81 C83 108.9(5)
C82 C81 C83 106.4(5)
C84 C81 C83 109.3(5)
C81 C82 H84 109.5
C81 C82 H85 109.5
H84 C82 H85 109.5
C81 C82 H86 109.5
H84 C82 H86 109.5
H85 C82 H86 109.5
C81 C83 H87 109.5
C81 C83 H88 109.5
H87 C83 H88 109.5
C81 C83 H89 109.5
H87 C83 H89 109.5
H88 C83 H89 109.5
C81 C84 H90 109.5
C81 C84 H91 109.5
H90 C84 H91 109.5
C81 C84 H92 109.5
H90 C84 H92 109.5
H91 C84 H92 109.5
C90 C85 C86 117.7(5)
C90 C85 C22 120.3(5)
C86 C85 C22 121.6(5)
C87 C86 C85 120.0(5)
C87 C86 H29 120.0
C85 C86 H29 120.0
C86 C87 C88 121.8(5)
C86 C87 H30 119.1
C88 C87 H30 119.1
C89 C88 C87 116.9(5)
C89 C88 C91 120.6(6)
C87 C88 C91 122.5(5)
C88 C89 C90 122.5(6)
C88 C89 H31 118.8
C90 C89 H31 118.8
C85 C90 C89 120.7(5)
C85 C90 H32 119.6
C89 C90 H32 119.6
C93B C91 C94B 113.4(15)
C93B C91 C88 114.0(13)
C94B C91 C88 112.0(8)
C93B C91 C92A 32.1(10)
C94B C91 C92A 132.0(10)
C88 C91 C92A 113.9(6)
C93B C91 C94A 132.3(12)
C94B C91 C94A 64.5(11)
C88 C91 C94A 109.5(6)
C92A C91 C94A 110.8(7)
C93B C91 C93A 69.9(12)
C94B C91 C93A 51.4(10)
C88 C91 C93A 108.2(6)
C92A C91 C93A 100.5(7)
C94A C91 C93A 113.7(8)
C93B C91 C92B 106.1(14)
C94B C91 C92B 107.7(14)
C88 C91 C92B 102.8(9)
C92A C91 C92B 75.0(10)
C94A C91 C92B 44.3(10)
C93A C91 C92B 147.5(11)
C91 C92A H129 109.5
C91 C92A H130 109.5
H129 C92A H130 109.5
C91 C92A H131 109.5
H129 C92A H131 109.5
H130 C92A H131 109.5
C91 C93A H132 109.5
C91 C93A H133 109.5
H132 C93A H133 109.5
C91 C93A H134 109.5
H132 C93A H134 109.5
H133 C93A H134 109.5
C91 C94A H135 109.5
C91 C94A H136 109.5
H135 C94A H136 109.5
C91 C94A H137 109.5
H135 C94A H137 109.5
H136 C94A H137 109.5
C100 C95 C96 116.1(5)
C100 C95 C29 123.2(5)
C96 C95 C29 120.2(5)
C97 C96 C95 121.5(5)
C97 C96 H33 119.2
C95 C96 H33 119.2
C96 C97 C98 122.4(5)
C96 C97 H34 118.8
C98 C97 H34 118.8
C99 C98 C97 115.7(5)
C99 C98 C101 123.6(5)
C97 C98 C101 120.6(5)
C98 C99 C100 122.3(5)
C98 C99 H35 118.8
C100 C99 H35 118.8
C95 C100 C99 122.0(5)
C95 C100 H36 119.0
C99 C100 H36 119.0
C103 C101 C104 109.7(6)
C103 C101 C98 111.1(6)
C104 C101 C98 112.8(5)
C103 C101 C102 107.2(6)
C104 C101 C102 106.9(6)
C98 C101 C102 108.9(5)
C101 C102 H102 109.5
C101 C102 H103 109.5
H102 C102 H103 109.5
C101 C102 H104 109.5
H102 C102 H104 109.5
H103 C102 H104 109.5
C101 C103 H105 109.5
C101 C103 H106 109.5
H105 C103 H106 109.5
C101 C103 H107 109.5
H105 C103 H107 109.5
H106 C103 H107 109.5
C101 C104 H108 109.5
C101 C104 H109 109.5
H108 C104 H109 109.5
C101 C104 H110 109.5
H108 C104 H110 109.5
H109 C104 H110 109.5
C106 C105 C110 117.3(5)
C106 C105 C30 122.6(4)
C110 C105 C30 119.8(4)
C107 C106 C105 121.7(5)
C107 C106 H37 119.2
C105 C106 H37 119.2
C106 C107 C108 122.1(5)
C106 C107 H38 119.0
C108 C107 H38 119.0
C107 C108 C109 117.1(4)
C107 C108 C111 121.4(4)
C109 C108 C111 121.5(4)
C108 C109 C110 121.1(5)
C108 C109 H39 119.4
C110 C109 H39 119.4
C105 C110 C109 120.7(5)
C105 C110 H40 119.7
C109 C110 H40 119.7
C108 C111 C114 113.0(4)
C108 C111 C112 109.8(4)
C114 C111 C112 107.6(4)
C108 C111 C113 108.1(4)
C114 C111 C113 108.4(5)
C112 C111 C113 109.8(4)
C111 C112 H111 109.5
C111 C112 H112 109.5
H111 C112 H112 109.5
C111 C112 H113 109.5
H111 C112 H113 109.5
H112 C112 H113 109.5
C111 C113 H114 109.5
C111 C113 H115 109.5
H114 C113 H115 109.5
C111 C113 H116 109.5
H114 C113 H116 109.5
H115 C113 H116 109.5
C111 C114 H117 109.5
C111 C114 H118 109.5
H117 C114 H118 109.5
C111 C114 H119 109.5
H117 C114 H119 109.5
H118 C114 H119 109.5
C116 C115 C124 120.2(7)
C116 C115 Cl1 119.2(7)
C124 C115 Cl1 120.6(6)
C115 C116 C117 120.3(8)
C115 C116 H41 119.8
C117 C116 H41 119.8
C118 C117 C116 121.5(9)
C118 C117 H42 119.3
C116 C117 H42 119.3
C117 C118 C119 120.0(8)
C117 C118 H43 120.0
C119 C118 H43 120.0
C118 C119 C120 120.7(8)
C118 C119 C124 119.9(8)
C120 C119 C124 119.3(8)
C119 C120 C121 117.8(8)
C119 C120 H44 121.1
C121 C120 H44 121.1
C122 C121 C120 125.0(8)
C122 C121 H45 117.5
C120 C121 H45 117.5
C121 C122 C123 116.7(9)
C121 C122 H46 121.6
C123 C122 H46 121.6
C122 C123 C124 122.5(8)
C122 C123 H47 118.8
C124 C123 H47 118.8
C115 C124 C123 123.9(7)
C115 C124 C119 117.9(7)
C123 C124 C119 118.0(8)
C91 C92B H138 109.5
C91 C92B H139 109.5
H138 C92B H139 109.5
C91 C92B H140 109.5
H138 C92B H140 109.5
H139 C92B H140 109.5
C71 C72B H141 109.5
C71 C72B H142 109.5
H141 C72B H142 109.5
C71 C72B H143 109.5
H141 C72B H143 109.5
H142 C72B H143 109.5
C91 C94B H144 109.5
C91 C94B H145 109.5
H144 C94B H145 109.5
C91 C94B H146 109.5
H144 C94B H146 109.5
H145 C94B H146 109.5
C71 C74B H147 109.5
C71 C74B H148 109.5
H147 C74B H148 109.5
C71 C74B H149 109.5
H147 C74B H149 109.5
H148 C74B H149 109.5
C91 C93B H150 109.5
C91 C93B H151 109.5
H150 C93B H151 109.5
C91 C93B H152 109.5
H150 C93B H152 109.5
H151 C93B H152 109.5
C71 C73B H153 109.5
C71 C73B H154 109.5
H153 C73B H154 109.5
C71 C73B H155 109.5
H153 C73B H155 109.5
H154 C73B H155 109.5

loop_
_geom_bond_atom_site_label_1
_geom_bond_atom_site_label_2
_geom_bond_distance
Mo1 O1 1.671(4)
Mo1 N5 1.965(4)
Mo1 N11 1.983(4)
Mo1 N1 2.077(4)
Mo1 N3 2.092(4)
Mo1 Mo2 2.6415(7)
Mo2 O2 1.666(3)
Mo2 N11 1.946(4)
Mo2 N5 1.963(4)
Mo2 N9 2.069(4)
Mo2 N7 2.086(4)
N1 C8 1.381(6)
N1 C1 1.425(6)
C1 N12 1.315(6)
C1 C2 1.451(6)
C2 C3 1.398(7)
C2 C7 1.401(6)
C3 C4 1.395(7)
C3 H1 0.9500
C4 C5 1.420(7)
C4 C35 1.494(7)
C5 C6 1.389(7)
C5 C45 1.499(7)
C6 C7 1.351(6)
C6 H2 0.9500
C7 C8 1.474(7)
C8 N2 1.333(6)
N2 C9 1.318(5)
N3 C9 1.362(5)
N3 C16 1.402(6)
C9 C10 1.465(6)
C10 C11 1.387(6)
C10 C15 1.411(6)
C11 C12 1.392(6)
C11 H3 0.9500
C12 C13 1.439(6)
C12 C55 1.487(6)
C13 C14 1.389(6)
C13 C65 1.490(7)
C14 C15 1.397(7)
C14 H4 0.9500
C15 C16 1.437(7)
C16 N4 1.328(6)
N4 C17 1.339(6)
C17 N6 1.344(5)
C17 N5 1.370(6)
N6 C18 1.308(6)
N7 C25 1.387(6)
N7 C18 1.400(6)
C18 C19 1.446(6)
C19 C24 1.389(6)
C19 C20 1.416(6)
C20 C21 1.392(6)
C20 H5 0.9500
C21 C22 1.415(7)
C21 C75 1.500(6)
C22 C23 1.393(6)
C22 C85 1.487(7)
C23 C24 1.363(6)
C23 H6 0.9500
C24 C25 1.443(6)
C25 N8 1.317(6)
N8 C26 1.341(5)
N9 C26 1.389(6)
N9 C33 1.394(6)
C26 C27 1.457(6)
C27 C28 1.375(7)
C27 C32 1.375(6)
C28 C29 1.423(7)
C28 H7 0.9500
C29 C30 1.430(6)
C29 C95 1.478(7)
C30 C31 1.420(6)
C30 C105 1.480(6)
C31 C32 1.387(6)
C31 H8 0.9500
C32 C33 1.450(7)
C33 N10 1.337(5)
N10 C34 1.347(6)
C34 N12 1.360(6)
C34 N11 1.361(6)
C35 C40 1.370(6)
C35 C36 1.393(8)
C36 C37 1.384(8)
C36 H9 0.9500
C37 C38 1.369(7)
C37 H10 0.9500
C38 C39 1.416(8)
C38 C41 1.519(8)
C39 C40 1.390(7)
C39 H11 0.9500
C40 H12 0.9500
C41 C44 1.499(9)
C41 C42 1.523(10)
C41 C43 1.557(11)
C42 H48 0.9800
C42 H49 0.9800
C42 H50 0.9800
C43 H51 0.9800
C43 H52 0.9800
C43 H53 0.9800
C44 H54 0.9800
C44 H55 0.9800
C44 H56 0.9800
C45 C50 1.367(7)
C45 C46 1.399(8)
C46 C47 1.407(8)
C46 H13 0.9500
C47 C48 1.427(9)
C47 H14 0.9500
C48 C49 1.375(8)
C48 C51 1.508(8)
C49 C50 1.391(7)
C49 H15 0.9500
C50 H16 0.9500
C51 C52 1.518(10)
C51 C54 1.533(9)
C51 C53 1.544(10)
C52 H57 0.9800
C52 H58 0.9800
C52 H59 0.9800
C53 H60 0.9800
C53 H61 0.9800
C53 H62 0.9800
C54 H63 0.9800
C54 H64 0.9800
C54 H65 0.9800
C55 C56 1.350(7)
C55 C60 1.390(7)
C56 C57 1.401(7)
C56 H17 0.9500
C57 C58 1.369(7)
C57 H18 0.9500
C58 C59 1.405(7)
C58 C61 1.560(7)
C59 C60 1.377(7)
C59 H19 0.9500
C60 H20 0.9500
C61 C64 1.512(8)
C61 C62 1.531(8)
C61 C63 1.540(9)
C62 H66 0.9800
C62 H67 0.9800
C62 H68 0.9800
C63 H69 0.9800
C63 H70 0.9800
C63 H71 0.9800
C64 H72 0.9800
C64 H73 0.9800
C64 H74 0.9800
C65 C66 1.387(7)
C65 C70 1.405(7)
C66 C67 1.366(7)
C66 H21 0.9500
C67 C68 1.358(8)
C67 H22 0.9500
C68 C69 1.387(8)
C68 C71 1.535(7)
C69 C70 1.384(7)
C69 H23 0.9500
C70 H24 0.9500
C71 C73B 1.497(17)
C71 C72A 1.509(10)
C71 C74B 1.537(18)
C71 C74A 1.546(10)
C71 C73A 1.558(9)
C71 C72B 1.653(16)
C72A H120 0.9800
C72A H121 0.9800
C72A H122 0.9800
C73A H123 0.9800
C73A H124 0.9800
C73A H125 0.9800
C74A H126 0.9800
C74A H127 0.9800
C74A H128 0.9800
C75 C80 1.387(7)
C75 C76 1.402(7)
C76 C77 1.405(6)
C76 H25 0.9500
C77 C78 1.383(7)
C77 H26 0.9500
C78 C79 1.386(7)
C78 C81 1.511(7)
C79 C80 1.355(6)
C79 H27 0.9500
C80 H28 0.9500
C81 C82 1.525(8)
C81 C84 1.551(8)
C81 C83 1.566(8)
C82 H84 0.9800
C82 H85 0.9800
C82 H86 0.9800
C83 H87 0.9800
C83 H88 0.9800
C83 H89 0.9800
C84 H90 0.9800
C84 H91 0.9800
C84 H92 0.9800
C85 C90 1.373(7)
C85 C86 1.407(7)
C86 C87 1.390(7)
C86 H29 0.9500
C87 C88 1.394(8)
C87 H30 0.9500
C88 C89 1.361(7)
C88 C91 1.523(7)
C89 C90 1.397(7)
C89 H31 0.9500
C90 H32 0.9500
C91 C93B 1.495(17)
C91 C94B 1.523(15)
C91 C92A 1.547(10)
C91 C94A 1.568(10)
C91 C93A 1.584(11)
C91 C92B 1.597(16)
C92A H129 0.9800
C92A H130 0.9800
C92A H131 0.9800
C93A H132 0.9800
C93A H133 0.9800
C93A H134 0.9800
C94A H135 0.9800
C94A H136 0.9800
C94A H137 0.9800
C95 C100 1.382(7)
C95 C96 1.412(6)
C96 C97 1.381(7)
C96 H33 0.9500
C97 C98 1.399(7)
C97 H34 0.9500
C98 C99 1.388(7)
C98 C101 1.526(8)
C99 C100 1.394(7)
C99 H35 0.9500
C100 H36 0.9500
C101 C103 1.488(8)
C101 C104 1.502(8)
C101 C102 1.544(8)
C102 H102 0.9800
C102 H103 0.9800
C102 H104 0.9800
C103 H105 0.9800
C103 H106 0.9800
C103 H107 0.9800
C104 H108 0.9800
C104 H109 0.9800
C104 H110 0.9800
C105 C106 1.383(6)
C105 C110 1.391(6)
C106 C107 1.369(6)
C106 H37 0.9500
C107 C108 1.384(6)
C107 H38 0.9500
C108 C109 1.385(7)
C108 C111 1.516(6)
C109 C110 1.404(7)
C109 H39 0.9500
C110 H40 0.9500
C111 C114 1.529(6)
C111 C112 1.550(7)
C111 C113 1.566(7)
C112 H111 0.9800
C112 H112 0.9800
C112 H113 0.9800
C113 H114 0.9800
C113 H115 0.9800
C113 H116 0.9800
C114 H117 0.9800
C114 H118 0.9800
C114 H119 0.9800
Cl1 C115 1.694(7)
C115 C116 1.335(9)
C115 C124 1.427(10)
C116 C117 1.447(10)
C116 H41 0.9500
C117 C118 1.331(10)
C117 H42 0.9500
C118 C119 1.390(10)
C118 H43 0.9500
C119 C120 1.397(10)
C119 C124 1.455(9)
C120 C121 1.428(10)
C120 H44 0.9500
C121 C122 1.372(10)
C121 H45 0.9500
C122 C123 1.386(10)
C122 H46 0.9500
C123 C124 1.442(10)
C123 H47 0.9500
C92B H138 0.9800
C92B H139 0.9800
C92B H140 0.9800
C72B H141 0.9800
C72B H142 0.9800
C72B H143 0.9800
C94B H144 0.9800
C94B H145 0.9800
C94B H146 0.9800
C74B H147 0.9800
C74B H148 0.9800
C74B H149 0.9800
C93B H150 0.9800
C93B H151 0.9800
C93B H152 0.9800
C73B H153 0.9800
C73B H154 0.9800
C73B H155 0.9800

loop_
_geom_torsion_atom_site_label_1
_geom_torsion_atom_site_label_2
_geom_torsion_atom_site_label_3
_geom_torsion_atom_site_label_4
_geom_torsion
O1 Mo1 Mo2 O2 0.36(15)
N5 Mo1 Mo2 O2 103.8(2)
N11 Mo1 Mo2 O2 -103.5(2)
N1 Mo1 Mo2 O2 -125.86(18)
N3 Mo1 Mo2 O2 125.64(18)
O1 Mo1 Mo2 N11 103.8(2)
N5 Mo1 Mo2 N11 -152.8(2)
N1 Mo1 Mo2 N11 -22.4(2)
N3 Mo1 Mo2 N11 -130.9(2)
O1 Mo1 Mo2 N5 -103.4(2)
N11 Mo1 Mo2 N5 152.8(2)
N1 Mo1 Mo2 N5 130.4(2)
N3 Mo1 Mo2 N5 21.9(2)
O1 Mo1 Mo2 N9 124.27(18)
N5 Mo1 Mo2 N9 -132.3(2)
N11 Mo1 Mo2 N9 20.5(2)
N1 Mo1 Mo2 N9 -2.0(2)
N3 Mo1 Mo2 N9 -110.5(2)
O1 Mo1 Mo2 N7 -123.46(18)
N5 Mo1 Mo2 N7 -20.1(2)
N11 Mo1 Mo2 N7 132.7(2)
N1 Mo1 Mo2 N7 110.3(2)
N3 Mo1 Mo2 N7 1.8(2)
O1 Mo1 N1 C8 81.4(4)
N5 Mo1 N1 C8 -89.1(5)
N11 Mo1 N1 C8 -170.6(4)
N3 Mo1 N1 C8 -24.9(4)
Mo2 Mo1 N1 C8 -154.1(4)
O1 Mo1 N1 C1 -90.4(4)
N5 Mo1 N1 C1 99.2(5)
N11 Mo1 N1 C1 17.7(4)
N3 Mo1 N1 C1 163.3(4)
Mo2 Mo1 N1 C1 34.1(5)
C8 N1 C1 N12 169.8(6)
Mo1 N1 C1 N12 -17.2(8)
C8 N1 C1 C2 -1.1(6)
Mo1 N1 C1 C2 172.0(3)
N12 C1 C2 C3 -0.2(10)
N1 C1 C2 C3 171.4(6)
N12 C1 C2 C7 -170.6(5)
N1 C1 C2 C7 1.0(6)
C7 C2 C3 C4 1.1(8)
C1 C2 C3 C4 -168.3(6)
C2 C3 C4 C5 -0.1(8)
C2 C3 C4 C35 178.3(5)
C3 C4 C5 C6 -2.5(8)
C35 C4 C5 C6 179.1(5)
C3 C4 C5 C45 175.0(5)
C35 C4 C5 C45 -3.4(9)
C4 C5 C6 C7 4.3(8)
C45 C5 C6 C7 -173.4(5)
C5 C6 C7 C2 -3.4(9)
C5 C6 C7 C8 167.5(6)
C3 C2 C7 C6 0.6(9)
C1 C2 C7 C6 172.4(5)
C3 C2 C7 C8 -172.2(5)
C1 C2 C7 C8 -0.5(6)
C1 N1 C8 N2 -174.4(6)
Mo1 N1 C8 N2 12.5(8)
C1 N1 C8 C7 0.8(6)
Mo1 N1 C8 C7 -172.3(3)
C6 C7 C8 N2 3.5(10)
C2 C7 C8 N2 175.4(5)
C6 C7 C8 N1 -172.0(6)
C2 C7 C8 N1 -0.2(6)
N1 C8 N2 C9 8.0(9)
C7 C8 N2 C9 -166.6(5)
O1 Mo1 N3 C9 -77.3(4)
N5 Mo1 N3 C9 175.2(4)
N11 Mo1 N3 C9 94.8(5)
N1 Mo1 N3 C9 29.7(4)
Mo2 Mo1 N3 C9 159.0(4)
O1 Mo1 N3 C16 85.1(4)
N5 Mo1 N3 C16 -22.4(4)
N11 Mo1 N3 C16 -102.8(4)
N1 Mo1 N3 C16 -167.9(4)
Mo2 Mo1 N3 C16 -38.6(4)
C8 N2 C9 N3 -2.1(9)
C8 N2 C9 C10 172.8(5)
C16 N3 C9 N2 171.8(5)
Mo1 N3 C9 N2 -23.4(8)
C16 N3 C9 C10 -3.6(6)
Mo1 N3 C9 C10 161.1(4)
N2 C9 C10 C11 5.5(10)
N3 C9 C10 C11 -178.8(6)
N2 C9 C10 C15 -172.8(5)
N3 C9 C10 C15 3.0(6)
C15 C10 C11 C12 -0.2(8)
C9 C10 C11 C12 -178.2(6)
C10 C11 C12 C13 3.5(8)
C10 C11 C12 C55 -171.7(5)
C11 C12 C13 C14 -3.0(8)
C55 C12 C13 C14 171.8(5)
C11 C12 C13 C65 170.6(5)
C55 C12 C13 C65 -14.5(8)
C12 C13 C14 C15 -0.9(8)
C65 C13 C14 C15 -174.8(5)
C13 C14 C15 C10 4.2(8)
C13 C14 C15 C16 179.1(6)
C11 C10 C15 C14 -3.8(8)
C9 C10 C15 C14 174.7(5)
C11 C10 C15 C16 -179.8(5)
C9 C10 C15 C16 -1.3(6)
C9 N3 C16 N4 -169.5(5)
Mo1 N3 C16 N4 25.5(7)
C9 N3 C16 C15 2.7(6)
Mo1 N3 C16 C15 -162.2(4)
C14 C15 C16 N4 -3.2(9)
C10 C15 C16 N4 172.2(5)
C14 C15 C16 N3 -176.2(6)
C10 C15 C16 N3 -0.8(6)
N3 C16 N4 C17 -2.4(8)
C15 C16 N4 C17 -173.8(5)
C16 N4 C17 N6 169.3(4)
C16 N4 C17 N5 -14.9(8)
N4 C17 N5 Mo2 174.9(4)
N6 C17 N5 Mo2 -9.6(8)
N4 C17 N5 Mo1 8.1(8)
N6 C17 N5 Mo1 -176.3(4)
O2 Mo2 N5 C17 98.2(5)
N11 Mo2 N5 C17 -151.1(5)
N9 Mo2 N5 C17 -73.4(6)
N7 Mo2 N5 C17 -7.3(5)
Mo1 Mo2 N5 C17 -171.1(6)
O2 Mo2 N5 Mo1 -90.68(15)
N11 Mo2 N5 Mo1 20.00(17)
N9 Mo2 N5 Mo1 97.7(2)
N7 Mo2 N5 Mo1 163.82(17)
O1 Mo1 N5 C17 -97.2(5)
N11 Mo1 N5 C17 151.3(5)
N1 Mo1 N5 C17 73.2(6)
N3 Mo1 N5 C17 8.7(5)
Mo2 Mo1 N5 C17 170.9(6)
O1 Mo1 N5 Mo2 91.92(17)
N11 Mo1 N5 Mo2 -19.60(17)
N1 Mo1 N5 Mo2 -97.7(2)
N3 Mo1 N5 Mo2 -162.21(17)
N4 C17 N6 C18 -167.4(5)
N5 C17 N6 C18 16.8(8)
O2 Mo2 N7 C25 79.4(4)
N11 Mo2 N7 C25 -91.4(4)
N5 Mo2 N7 C25 -173.6(4)
N9 Mo2 N7 C25 -26.9(4)
Mo1 Mo2 N7 C25 -158.7(3)
O2 Mo2 N7 C18 -85.7(4)
N11 Mo2 N7 C18 103.5(4)
N5 Mo2 N7 C18 21.4(4)
N9 Mo2 N7 C18 168.0(4)
Mo1 Mo2 N7 C18 36.3(4)
C17 N6 C18 N7 -0.3(8)
C17 N6 C18 C19 172.7(5)
C25 N7 C18 N6 169.9(5)
Mo2 N7 C18 N6 -22.9(8)
C25 N7 C18 C19 -4.1(5)
Mo2 N7 C18 C19 163.1(3)
N6 C18 C19 C24 -171.3(5)
N7 C18 C19 C24 2.8(6)
N6 C18 C19 C20 6.5(9)
N7 C18 C19 C20 -179.3(5)
C24 C19 C20 C21 -1.8(7)
C18 C19 C20 C21 -179.5(5)
C19 C20 C21 C22 -1.7(8)
C19 C20 C21 C75 175.6(5)
C20 C21 C22 C23 4.9(8)
C75 C21 C22 C23 -172.3(5)
C20 C21 C22 C85 -173.9(5)
C75 C21 C22 C85 8.9(8)
C21 C22 C23 C24 -4.5(8)
C85 C22 C23 C24 174.4(5)
C22 C23 C24 C19 1.0(8)
C22 C23 C24 C25 -177.9(5)
C20 C19 C24 C23 2.2(8)
C18 C19 C24 C23 -179.6(5)
C20 C19 C24 C25 -178.7(4)
C18 C19 C24 C25 -0.5(6)
C18 N7 C25 N8 -173.0(5)
Mo2 N7 C25 N8 19.7(8)
C18 N7 C25 C24 3.9(6)
Mo2 N7 C25 C24 -163.5(3)
C23 C24 C25 N8 -6.0(9)
C19 C24 C25 N8 175.0(5)
C23 C24 C25 N7 176.9(5)
C19 C24 C25 N7 -2.1(6)
N7 C25 N8 C26 2.0(8)
C24 C25 N8 C26 -174.5(5)
O2 Mo2 N9 C26 -80.7(4)
N11 Mo2 N9 C26 172.6(4)
N5 Mo2 N9 C26 90.9(4)
N7 Mo2 N9 C26 25.6(4)
Mo1 Mo2 N9 C26 157.3(3)
O2 Mo2 N9 C33 83.4(4)
N11 Mo2 N9 C33 -23.3(4)
N5 Mo2 N9 C33 -105.0(4)
N7 Mo2 N9 C33 -170.3(4)
Mo1 Mo2 N9 C33 -38.7(4)
C25 N8 C26 N9 -3.8(8)
C25 N8 C26 C27 177.2(5)
C33 N9 C26 N8 176.8(5)
Mo2 N9 C26 N8 -16.6(7)
C33 N9 C26 C27 -4.2(5)
Mo2 N9 C26 C27 162.5(3)
N8 C26 C27 C28 -3.0(9)
N9 C26 C27 C28 177.8(5)
N8 C26 C27 C32 179.7(5)
N9 C26 C27 C32 0.5(6)
C32 C27 C28 C29 -4.2(8)
C26 C27 C28 C29 178.8(5)
C27 C28 C29 C30 -1.7(8)
C27 C28 C29 C95 175.8(5)
C28 C29 C30 C31 5.1(7)
C95 C29 C30 C31 -172.1(5)
C28 C29 C30 C105 -169.6(5)
C95 C29 C30 C105 13.2(8)
C29 C30 C31 C32 -2.9(7)
C105 C30 C31 C32 172.1(5)
C28 C27 C32 C31 6.6(8)
C26 C27 C32 C31 -175.9(5)
C28 C27 C32 C33 -174.4(5)
C26 C27 C32 C33 3.2(6)
C30 C31 C32 C27 -2.9(7)
C30 C31 C32 C33 178.4(5)
C26 N9 C33 N10 -167.5(5)
Mo2 N9 C33 N10 25.9(7)
C26 N9 C33 C32 6.2(5)
Mo2 N9 C33 C32 -160.4(3)
C27 C32 C33 N10 168.1(5)
C31 C32 C33 N10 -13.1(9)
C27 C32 C33 N9 -5.9(6)
C31 C32 C33 N9 172.9(5)
N9 C33 N10 C34 -2.4(8)
C32 C33 N10 C34 -175.3(5)
C33 N10 C34 N12 163.0(4)
C33 N10 C34 N11 -14.6(8)
N10 C34 N11 Mo2 7.8(8)
N12 C34 N11 Mo2 -169.7(4)
N10 C34 N11 Mo1 176.6(4)
N12 C34 N11 Mo1 -0.9(8)
O2 Mo2 N11 C34 -96.6(5)
N5 Mo2 N11 C34 152.5(5)
N9 Mo2 N11 C34 8.8(5)
N7 Mo2 N11 C34 74.1(6)
Mo1 Mo2 N11 C34 172.3(6)
O2 Mo2 N11 Mo1 91.07(17)
N5 Mo2 N11 Mo1 -19.82(17)
N9 Mo2 N11 Mo1 -163.51(17)
N7 Mo2 N11 Mo1 -98.2(2)
O1 Mo1 N11 C34 96.0(5)
N5 Mo1 N11 C34 -152.8(5)
N1 Mo1 N11 C34 -10.7(5)
N3 Mo1 N11 C34 -75.9(6)
Mo2 Mo1 N11 C34 -172.5(6)
O1 Mo1 N11 Mo2 -91.44(16)
N5 Mo1 N11 Mo2 19.78(16)
N1 Mo1 N11 Mo2 161.85(17)
N3 Mo1 N11 Mo2 96.6(2)
N1 C1 N12 C34 -0.4(9)
C2 C1 N12 C34 169.3(5)
N10 C34 N12 C1 -167.6(5)
N11 C34 N12 C1 10.0(8)
C3 C4 C35 C40 131.8(6)
C5 C4 C35 C40 -49.8(9)
C3 C4 C35 C36 -48.6(8)
C5 C4 C35 C36 129.8(6)
C40 C35 C36 C37 -0.1(10)
C4 C35 C36 C37 -179.7(6)
C35 C36 C37 C38 -0.1(11)
C36 C37 C38 C39 -0.9(11)
C36 C37 C38 C41 176.5(7)
C37 C38 C39 C40 2.1(10)
C41 C38 C39 C40 -175.4(6)
C36 C35 C40 C39 1.3(9)
C4 C35 C40 C39 -179.1(6)
C38 C39 C40 C35 -2.4(10)
C37 C38 C41 C44 -121.6(8)
C39 C38 C41 C44 55.7(10)
C37 C38 C41 C42 -0.5(11)
C39 C38 C41 C42 176.8(8)
C37 C38 C41 C43 122.6(8)
C39 C38 C41 C43 -60.1(8)
C6 C5 C45 C50 -41.1(8)
C4 C5 C45 C50 141.3(5)
C6 C5 C45 C46 130.9(6)
C4 C5 C45 C46 -46.6(8)
C50 C45 C46 C47 -2.2(8)
C5 C45 C46 C47 -174.4(5)
C45 C46 C47 C48 1.2(9)
C46 C47 C48 C49 -0.7(9)
C46 C47 C48 C51 179.4(6)
C47 C48 C49 C50 1.2(9)
C51 C48 C49 C50 -178.9(6)
C46 C45 C50 C49 2.7(8)
C5 C45 C50 C49 174.9(5)
C48 C49 C50 C45 -2.3(9)
C49 C48 C51 C52 -178.3(6)
C47 C48 C51 C52 1.5(9)
C49 C48 C51 C54 60.0(9)
C47 C48 C51 C54 -120.1(7)
C49 C48 C51 C53 -58.5(8)
C47 C48 C51 C53 121.4(7)
C11 C12 C55 C56 -47.4(7)
C13 C12 C55 C56 137.7(5)
C11 C12 C55 C60 129.4(5)
C13 C12 C55 C60 -45.5(8)
C60 C55 C56 C57 -0.9(8)
C12 C55 C56 C57 176.1(5)
C55 C56 C57 C58 0.7(8)
C56 C57 C58 C59 -0.2(8)
C56 C57 C58 C61 177.8(5)
C57 C58 C59 C60 -0.1(8)
C61 C58 C59 C60 -178.2(5)
C58 C59 C60 C55 -0.1(8)
C56 C55 C60 C59 0.6(8)
C12 C55 C60 C59 -176.4(5)
C57 C58 C61 C64 -120.9(7)
C59 C58 C61 C64 57.0(8)
C57 C58 C61 C62 -1.0(8)
C59 C58 C61 C62 176.9(6)
C57 C58 C61 C63 117.9(6)
C59 C58 C61 C63 -64.2(7)
C14 C13 C65 C66 134.3(5)
C12 C13 C65 C66 -39.6(8)
C14 C13 C65 C70 -42.2(8)
C12 C13 C65 C70 143.9(5)
C70 C65 C66 C67 -0.3(8)
C13 C65 C66 C67 -176.9(5)
C65 C66 C67 C68 0.1(9)
C66 C67 C68 C69 1.1(9)
C66 C67 C68 C71 -179.9(5)
C67 C68 C69 C70 -2.3(8)
C71 C68 C69 C70 178.8(5)
C68 C69 C70 C65 2.2(8)
C66 C65 C70 C69 -0.8(8)
C13 C65 C70 C69 175.9(5)
C67 C68 C71 C73B 6.9(15)
C69 C68 C71 C73B -174.3(14)
C67 C68 C71 C72A -47.5(9)
C69 C68 C71 C72A 131.4(8)
C67 C68 C71 C74B 153.0(16)
C69 C68 C71 C74B -28.2(17)
C67 C68 C71 C74A -176.8(7)
C69 C68 C71 C74A 2.1(9)
C67 C68 C71 C73A 62.8(8)
C69 C68 C71 C73A -118.4(7)
C67 C68 C71 C72B -105.3(11)
C69 C68 C71 C72B 73.6(11)
C20 C21 C75 C80 -129.8(5)
C22 C21 C75 C80 47.6(7)
C20 C21 C75 C76 48.7(7)
C22 C21 C75 C76 -134.0(5)
C80 C75 C76 C77 -0.3(7)
C21 C75 C76 C77 -178.8(4)
C75 C76 C77 C78 1.1(8)
C76 C77 C78 C79 -1.2(8)
C76 C77 C78 C81 177.6(5)
C77 C78 C79 C80 0.5(8)
C81 C78 C79 C80 -178.3(5)
C78 C79 C80 C75 0.2(8)
C76 C75 C80 C79 -0.4(8)
C21 C75 C80 C79 178.2(5)
C77 C78 C81 C82 -8.3(8)
C79 C78 C81 C82 170.5(5)
C77 C78 C81 C84 114.7(6)
C79 C78 C81 C84 -66.5(7)
C77 C78 C81 C83 -126.3(6)
C79 C78 C81 C83 52.5(7)
C23 C22 C85 C90 31.6(7)
C21 C22 C85 C90 -149.6(6)
C23 C22 C85 C86 -140.6(5)
C21 C22 C85 C86 38.2(8)
C90 C85 C86 C87 5.5(8)
C22 C85 C86 C87 177.9(5)
C85 C86 C87 C88 -0.7(8)
C86 C87 C88 C89 -3.7(8)
C86 C87 C88 C91 176.3(5)
C87 C88 C89 C90 3.2(9)
C91 C88 C89 C90 -176.8(5)
C86 C85 C90 C89 -6.1(8)
C22 C85 C90 C89 -178.6(5)
C88 C89 C90 C85 1.8(9)
C89 C88 C91 C93B 138.5(14)
C87 C88 C91 C93B -41.5(15)
C89 C88 C91 C94B 8.1(15)
C87 C88 C91 C94B -171.9(13)
C89 C88 C91 C92A 173.7(7)
C87 C88 C91 C92A -6.2(10)
C89 C88 C91 C94A -61.5(9)
C87 C88 C91 C94A 118.5(8)
C89 C88 C91 C93A 62.9(8)
C87 C88 C91 C93A -117.0(8)
C89 C88 C91 C92B -107.2(13)
C87 C88 C91 C92B 72.8(13)
C28 C29 C95 C100 -136.8(5)
C30 C29 C95 C100 40.5(8)
C28 C29 C95 C96 34.8(7)
C30 C29 C95 C96 -147.9(5)
C100 C95 C96 C97 0.1(8)
C29 C95 C96 C97 -172.1(5)
C95 C96 C97 C98 0.7(8)
C96 C97 C98 C99 -1.2(8)
C96 C97 C98 C101 175.9(5)
C97 C98 C99 C100 1.0(8)
C101 C98 C99 C100 -176.0(5)
C96 C95 C100 C99 -0.3(8)
C29 C95 C100 C99 171.6(5)
C98 C99 C100 C95 -0.3(9)
C99 C98 C101 C103 -134.8(6)
C97 C98 C101 C103 48.2(7)
C99 C98 C101 C104 -11.2(9)
C97 C98 C101 C104 171.9(6)
C99 C98 C101 C102 107.3(6)
C97 C98 C101 C102 -69.6(7)
C31 C30 C105 C106 -134.2(5)
C29 C30 C105 C106 40.6(8)
C31 C30 C105 C110 38.4(7)
C29 C30 C105 C110 -146.7(5)
C110 C105 C106 C107 2.6(8)
C30 C105 C106 C107 175.4(5)
C105 C106 C107 C108 0.1(8)
C106 C107 C108 C109 -1.1(8)
C106 C107 C108 C111 175.9(5)
C107 C108 C109 C110 -0.7(8)
C111 C108 C109 C110 -177.7(5)
C106 C105 C110 C109 -4.3(8)
C30 C105 C110 C109 -177.3(5)
C108 C109 C110 C105 3.5(8)
C107 C108 C111 C114 167.9(5)
C109 C108 C111 C114 -15.3(7)
C107 C108 C111 C112 47.6(6)
C109 C108 C111 C112 -135.5(5)
C107 C108 C111 C113 -72.1(6)
C109 C108 C111 C113 104.8(6)
C124 C115 C116 C117 0.3(12)
Cl1 C115 C116 C117 -178.4(6)
C115 C116 C117 C118 -3.8(13)
C116 C117 C118 C119 4.3(14)
C117 C118 C119 C120 176.8(8)
C117 C118 C119 C124 -1.5(13)
C118 C119 C120 C121 -175.5(8)
C124 C119 C120 C121 2.7(12)
C119 C120 C121 C122 -8.5(14)
C120 C121 C122 C123 6.7(14)
C121 C122 C123 C124 0.6(13)
C116 C115 C124 C123 178.1(8)
Cl1 C115 C124 C123 -3.1(11)
C116 C115 C124 C119 2.3(12)
Cl1 C115 C124 C119 -178.9(6)
C122 C123 C124 C115 178.5(8)
C122 C123 C124 C119 -5.7(12)
C118 C119 C124 C115 -1.8(12)
C120 C119 C124 C115 179.9(8)
C118 C119 C124 C123 -177.9(8)
C120 C119 C124 C123 3.8(12)

loop_
_platon_squeeze_void_nr
_platon_squeeze_void_average_x
_platon_squeeze_void_average_y
_platon_squeeze_void_average_z
_platon_squeeze_void_volume
_platon_squeeze_void_count_electrons
_platon_squeeze_void_content
1 -0.002 0.493 -0.009 11791 4778 ' '
2 0.500 0.749 0.250 19 7 ' '
3 1.000 0.249 0.250 19 7 ' '
4 0.500 0.251 0.750 19 7 ' '
5 1.000 0.751 0.750 19 7 ' '
